data_1574360
loop_
_publ_author_name
'Riesinger, Christoph'
'Scheer, Manfred'

_publ_section_title
;
 Redox mediated dimerisation of a cyclo-As8 complex
;
_journal_issue 20
_journal_name_full 'Chemical Science'
_journal_page_first 8807
_journal_page_last 8811
_journal_paper_doi 10.1039/D5SC01685A
_journal_volume 16
_journal_year 2025
_chemical_formula_moiety 'C26 H42 As7.088 Ta2, Al C16 F36 O4, 1[C6H4F2], 0.5[C5H12]'
_chemical_formula_sum 'C50.5 H52 Al As7.09 F38 O4 Ta2'
_chemical_formula_weight 2364.83
_space_group_crystal_system triclinic
_space_group_IT_number 2
_space_group_name_Hall '-P 1'
_space_group_name_H-M_alt 'P -1'
_atom_sites_solution_hydrogens geom
_atom_sites_solution_primary dual
_audit_creation_date 2024-11-20
_audit_creation_method
;
Olex2 1.5-alpha
(compiled 2024.11.02 svn.r19aeb66f for OlexSys, GUI svn.r7078)
;
_audit_update_record
;
2025-02-06 deposited with the CCDC.	2025-04-08 downloaded from the CCDC.
;
_cell_angle_alpha 63.108(2)
_cell_angle_beta 88.564(2)
_cell_angle_gamma 76.688(2)
_cell_formula_units_Z 2
_cell_length_a 11.4386(2)
_cell_length_b 18.7072(4)
_cell_length_c 19.1356(5)
_cell_measurement_reflns_used 22282
_cell_measurement_temperature 123.00(10)
_cell_measurement_theta_max 30.0630
_cell_measurement_theta_min 2.0890
_cell_volume 3539.01(15)
_computing_cell_refinement 'CrysAlisPro 1.171.43.90 (Rigaku OD, 2023)'
_computing_data_collection 'CrysAlisPro system (CCD 43.131a 64-bit (release 19-07-2024))'
_computing_data_reduction 'CrysAlisPro 1.171.43.90 (Rigaku OD, 2023)'
_computing_molecular_graphics 'Olex2 1.5-alpha (Dolomanov et al., 2009)'
_computing_publication_material 'Olex2 1.5-alpha (Dolomanov et al., 2009)'
_computing_structure_refinement 'SHELXL 2018/3 (Sheldrick, 2015)'
_computing_structure_solution 'SHELXT 2018/2 (Sheldrick, 2018)'
_diffrn_ambient_environment N~2~
_diffrn_ambient_temperature 123.00(10)
_diffrn_detector 'Hybrid Pixel Array Detector'
_diffrn_detector_area_resol_mean 10.0000
_diffrn_detector_type 'HyPix-Arc 150'
_diffrn_measured_fraction_theta_full 0.999
_diffrn_measured_fraction_theta_max 0.999
_diffrn_measurement_details
;
List of Runs (angles in degrees, time in seconds):

  # Type    Start    End  Width  t~exp~   \w     \q     \k     \f   Frames
#--------------------------------------------------------------------------
  1  \w    -15.00  14.00   0.50   20.00    --    0.11 102.00 148.25   58
  2  \w    -10.00  29.00   0.50   20.00    --    0.11  96.00-102.30   78
  3  \w    -15.00  14.00   0.50   20.00    --    0.11 102.00-174.16   58
  4  \w    -15.00  14.00   0.50   20.00    --    0.11 102.00  56.24   58
  5  \w    -37.00  -1.00   0.50   20.00    --    4.00 -68.00  41.45   72
  6  \w    -41.00   1.00   0.50   20.00    --    8.00 -36.00-135.98   84
  7  \w    -42.00  11.00   0.50   20.00    --    8.00 -28.00 -32.61  106
  8  \w    -42.00  14.00   0.50   20.00    --    8.00 -27.00 100.41  112
  9  \w    -37.00  11.00   0.50   20.00    --   12.00 -30.00-103.12   96
 10  \w    -45.00  24.00   0.50   20.00    --    4.00 -22.00  12.90  138
 11  \w    -14.00  42.00   0.50   20.00    --   -8.00  27.00  87.36  112
 12  \w    -41.00   0.00   0.50   20.00    --    8.00 -25.00 141.37   82
 13  \w    -37.00  30.00   0.50   20.00    --   12.00 -23.00 -89.27  134
 14  \w    -37.00  10.00   0.50   20.00    --   12.00 -31.00 169.61   94
 15  \w    -37.00  11.00   0.50   20.00    --   12.00 -30.00  51.40   96
;
_diffrn_measurement_device 'four-circle diffractometer'
_diffrn_measurement_device_type 'XtaLAB Synergy R, DW system, HyPix-Arc 150'
_diffrn_measurement_method '\w scans'
_diffrn_orient_matrix_type 'CrysAlisPro convention (1999,Acta A55,543-557)'
_diffrn_orient_matrix_UB_11 -0.0075924000
_diffrn_orient_matrix_UB_12 -0.0004437000
_diffrn_orient_matrix_UB_13 -0.0364647000
_diffrn_orient_matrix_UB_21 -0.0071543000
_diffrn_orient_matrix_UB_22 0.0434350000
_diffrn_orient_matrix_UB_23 -0.0201062000
_diffrn_orient_matrix_UB_31 0.0631315000
_diffrn_orient_matrix_UB_32 -0.0060459000
_diffrn_orient_matrix_UB_33 -0.0028090000
_diffrn_radiation_monochromator mirror
_diffrn_radiation_probe x-ray
_diffrn_radiation_type 'Mo K\a'
_diffrn_radiation_wavelength 0.71073
_diffrn_reflns_av_R_equivalents 0.0919
_diffrn_reflns_av_unetI/netI 0.0674
_diffrn_reflns_Laue_measured_fraction_full 0.999
_diffrn_reflns_Laue_measured_fraction_max 0.999
_diffrn_reflns_limit_h_max 14
_diffrn_reflns_limit_h_min -16
_diffrn_reflns_limit_k_max 26
_diffrn_reflns_limit_k_min -26
_diffrn_reflns_limit_l_max 27
_diffrn_reflns_limit_l_min -27
_diffrn_reflns_number 116687
_diffrn_reflns_point_group_measured_fraction_full 0.999
_diffrn_reflns_point_group_measured_fraction_max 0.999
_diffrn_reflns_theta_full 25.242
_diffrn_reflns_theta_max 30.508
_diffrn_reflns_theta_min 2.068
_diffrn_source 'Rotating-anode X-ray tube'
_diffrn_source_type 'Rigaku (Mo) X-ray Source'
_exptl_absorpt_coefficient_mu 6.532
_exptl_absorpt_correction_T_max 0.889
_exptl_absorpt_correction_T_min 0.733
_exptl_absorpt_correction_type gaussian
_exptl_absorpt_process_details
;
CrysAlisPro 1.171.43.90 (Rigaku Oxford Diffraction, 2023)
Numerical absorption correction based on gaussian integration over
a multifaceted crystal model
Empirical absorption correction using spherical harmonics,
implemented in SCALE3 ABSPACK scaling algorithm.
;
_exptl_crystal_colour 'clear dark brown'
_exptl_crystal_density_diffrn 2.219
_exptl_crystal_description plate
_exptl_crystal_F_000 2244
_exptl_crystal_size_max 0.07
_exptl_crystal_size_mid 0.06
_exptl_crystal_size_min 0.03
_refine_diff_density_max 1.572
_refine_diff_density_min -0.804
_refine_diff_density_rms 0.159
_refine_ls_extinction_method none
_refine_ls_goodness_of_fit_ref 1.015
_refine_ls_hydrogen_treatment constr
_refine_ls_matrix_type full
_refine_ls_number_parameters 1547
_refine_ls_number_reflns 21595
_refine_ls_number_restraints 2123
_refine_ls_restrained_S_all 1.021
_refine_ls_R_factor_all 0.1135
_refine_ls_R_factor_gt 0.0651
_refine_ls_shift/su_max 0.001
_refine_ls_shift/su_mean 0.000
_refine_ls_structure_factor_coef Fsqd
_refine_ls_weighting_details 'w=1/[\s^2^(Fo^2^)+(0.0716P)^2^+18.1535P] where P=(Fo^2^+2Fc^2^)/3'
_refine_ls_weighting_scheme calc
_refine_ls_wR_factor_gt 0.1529
_refine_ls_wR_factor_ref 0.1735
_reflns_Friedel_coverage 0.000
_reflns_number_gt 12997
_reflns_number_total 21595
_reflns_threshold_expression 'I > 2\s(I)'
_cod_data_source_file d5sc01685a2.cif
_cod_data_source_block cr447
_cod_depositor_comments 'Adding full bibliography for 1574358--1574360.cif.'
_cod_original_formula_sum 'C50.50 H52 Al As7.09 F38 O4 Ta2'
_cod_database_code 1574360
_shelx_shelxl_version_number 2018/3
_chemical_oxdiff_formula C45H44O4F37AlTa2As8
_shelx_space_group_comment
;
The symmetry employed for this shelxl refinement is uniquely defined
by the following loop, which should always be used as a source of
symmetry information in preference to the above space-group names.
They are only intended as comments.
;
_cell_oxdiff_angle_alpha 63.108(2)
_cell_oxdiff_angle_beta 88.5641(18)
_cell_oxdiff_angle_gamma 76.6877(17)
_cell_oxdiff_length_a 11.4386(2)
_cell_oxdiff_length_b 18.7072(4)
_cell_oxdiff_length_c 19.1356(5)
_cell_oxdiff_measurement_reflns_used 22282
_cell_oxdiff_volume 3539.00(13)
_shelx_estimated_absorpt_t_max 0.828
_shelx_estimated_absorpt_t_min 0.658
_olex2_refinement_description
;
1. Restrained distances
 C40-C11 = C29-C11 = C36-C11 = C24-C9 = C25-C9 = C41-C9 = C39-C22 = C32-C22 =
 C37-C22 = C42-C14 = C23-C14 = C26-C14
 1.53 with sigma of 0.02
 C33-C30 = C35-C30 = C30-C21 = C38-C15 = C17-C15 = C19-C15
 1.53 with sigma of 0.02
 F57-C52 = F61-C52 = F62-C52
 1.33 with sigma of 0.02
 F6-C24 = F20-C24 = F1-C24 = F32-C41 = F27-C41 = F22-C41 = F23-C25 = F10-C25 =
 F15-C25 = F30-C36 = F35-C36 = F3-C36 = F34-C29 = F29-C29 = F19-C29 = F31-C40 =
 F18-C40 = F36-C40 = F33-C42 = F24-C42 = F16-C42 = F21-C23 = F5-C23 = F26-C23 =
 F13-C26 = F2-C26 = F8-C26 = F11-C37 = F14-C37 = F12-C37 = F25-C32 = F17-C32 =
 F9-C32 = F4-C39 = F28-C39 = F7-C39
 1.33 with sigma of 0.02
 C44-C43 = C46-C43 = C45-C43
 1.53 with sigma of 0.02
 C52-C51 = C54-C51 = C53-C51
 1.53 with sigma of 0.02
 F68-C56 = F64-C56 = F65-C56
 1.33 with sigma of 0.02
 C19-C17
 2.55 with sigma of 0.04
 C17-C38
 2.55 with sigma of 0.04
 C38-C19
 2.55 with sigma of 0.04
 C18-C34
 2.55 with sigma of 0.04
 C33-C21
 2.55 with sigma of 0.04
 C34-C7
 2.55 with sigma of 0.04
 C7-C18
 2.55 with sigma of 0.04
 C40-C36
 2.55 with sigma of 0.04
 C21-C35
 2.55 with sigma of 0.04
 C35-C33
 2.55 with sigma of 0.04
 C36-C29
 2.55 with sigma of 0.04
 C29-C40
 2.55 with sigma of 0.04
 C26-C42
 2.55 with sigma of 0.04
 F57-F62
 2.2 with sigma of 0.04
 C42-C23
 2.55 with sigma of 0.04
 C23-C26
 2.55 with sigma of 0.04
 F62-F61
 2.2 with sigma of 0.04
 F62-C51
 2.4 with sigma of 0.04
 C32-C37
 2.55 with sigma of 0.04
 C37-C39
 2.55 with sigma of 0.04
 C39-C32
 2.55 with sigma of 0.04
 C41-C24
 2.55 with sigma of 0.04
 C24-C25
 2.55 with sigma of 0.04
 C25-C41
 2.55 with sigma of 0.04
 F4-F28
 2.2 with sigma of 0.04
 F4-F7
 2.2 with sigma of 0.04
 F7-F28
 2.2 with sigma of 0.04
 F14-F12
 2.2 with sigma of 0.04
 F12-F11
 2.2 with sigma of 0.04
 F11-F14
 2.2 with sigma of 0.04
 F25-F17
 2.2 with sigma of 0.04
 F17-F9
 2.2 with sigma of 0.04
 F9-F25
 2.2 with sigma of 0.04
 F30-F35
 2.2 with sigma of 0.04
 F35-F3
 2.2 with sigma of 0.04
 F3-F30
 2.2 with sigma of 0.04
 F34-F29
 2.2 with sigma of 0.04
 F29-F19
 2.2 with sigma of 0.04
 F19-F34
 2.2 with sigma of 0.04
 F18-F36
 2.2 with sigma of 0.04
 F36-F31
 2.2 with sigma of 0.04
 F31-F18
 2.2 with sigma of 0.04
 F24-F16
 2.2 with sigma of 0.04
 F16-F33
 2.2 with sigma of 0.04
 F33-F24
 2.2 with sigma of 0.04
 F26-F21
 2.2 with sigma of 0.04
 F21-F5
 2.2 with sigma of 0.04
 F5-F26
 2.2 with sigma of 0.04
 F8-F2
 2.2 with sigma of 0.04
 F2-F13
 2.2 with sigma of 0.04
 F13-F8
 2.2 with sigma of 0.04
 F32-F22
 2.2 with sigma of 0.04
 F27-F32
 2.2 with sigma of 0.04
 F6-F1
 2.2 with sigma of 0.04
 F1-F20
 2.2 with sigma of 0.04
 F20-F6
 2.2 with sigma of 0.04
 F10-F23
 2.2 with sigma of 0.04
 F23-F15
 2.2 with sigma of 0.04
 F15-F10
 2.2 with sigma of 0.04
 F22-F27
 2.2 with sigma of 0.04
 F42-F39
 2.2 with sigma of 0.04
 F39-F38
 2.2 with sigma of 0.04
 F38-F42
 2.2 with sigma of 0.04
 C46-C44
 2.55 with sigma of 0.04
 C44-C45
 2.55 with sigma of 0.04
 C45-C46
 2.55 with sigma of 0.04
 C52-C54
 2.55 with sigma of 0.04
 C54-C53
 2.55 with sigma of 0.04
 C53-C52
 2.55 with sigma of 0.04
 F61-F57
 2.2 with sigma of 0.04
 F61-C51
 2.4 with sigma of 0.04
 F57-C51
 2.4 with sigma of 0.04
 C52-C53
 2.55 with sigma of 0.04
 F65-F68
 2.2 with sigma of 0.04
 F68-F64
 2.2 with sigma of 0.04
 F64-F65
 2.2 with sigma of 0.04
 C2-C15 \\sim C2-C15A
 with sigma of 0.02
 C15-C17 \\sim C15A-C17A
 with sigma of 0.02
 C15-C19 \\sim C15A-C19A
 with sigma of 0.02
 C15-C38 \\sim C15A-C38A
 with sigma of 0.02
 C2-C17 \\sim C2-C17A
 with sigma of 0.04
 C2-C19 \\sim C2-C19A
 with sigma of 0.04
 C2-C38 \\sim C2-C38A
 with sigma of 0.04
 C5-C27 \\sim C5-C65
 with sigma of 0.02
 C17-C19 \\sim C17A-C19A
 with sigma of 0.04
 C17-C38 \\sim C17A-C38A
 with sigma of 0.04
 C19-C38 \\sim C19A-C38A
 with sigma of 0.04
 C5-C28 \\sim C5-C64
 with sigma of 0.02
 F25-C32 \\sim F62-C52
 with sigma of 0.02
 C5-C31 \\sim C5-C63
 with sigma of 0.02
 C1-C20 \\sim C1-C66
 with sigma of 0.02
 F9-F25 \\sim F57-F62
 with sigma of 0.04
 F17-F25 \\sim F61-F62
 with sigma of 0.04
 C7-C20 \\sim C68-C66
 with sigma of 0.02
 C16-C30 \\sim C16-C59
 with sigma of 0.02
 C18-C20 \\sim C67-C66
 with sigma of 0.02
 C21-C30 \\sim C61-C59
 with sigma of 0.02
 C30-C33 \\sim C59-C60
 with sigma of 0.02
 F25-C22 \\sim F62-C51
 with sigma of 0.04
 C20-C34 \\sim C66-C69
 with sigma of 0.02
 C30-C35 \\sim C59-C62
 with sigma of 0.02
 C1-C7 \\sim C1-C68
 with sigma of 0.04
 C16-C21 \\sim C16-C61
 with sigma of 0.04
 C1-C18 \\sim C1-C67
 with sigma of 0.04
 C1-C34 \\sim C1-C69
 with sigma of 0.04
 C16-C33 \\sim C16-C60
 with sigma of 0.04
 C7-C18 \\sim C68-C67
 with sigma of 0.04
 C16-C35 \\sim C16-C62
 with sigma of 0.04
 C7-C34 \\sim C68-C69
 with sigma of 0.04
 C21-C33 \\sim C61-C60
 with sigma of 0.04
 C18-C34 \\sim C67-C69
 with sigma of 0.04
 C21-C35 \\sim C61-C62
 with sigma of 0.04
 C33-C35 \\sim C60-C62
 with sigma of 0.04
 Al1-O1 \\sim Al1-O5
 with sigma of 0.02
 O1-C11 \\sim O5-C43
 with sigma of 0.02
 F3-C36 \\sim F45-C45
 with sigma of 0.02
 C11-C29 \\sim C43-C44
 with sigma of 0.02
 C11-C36 \\sim C43-C45
 with sigma of 0.02
 C11-C40 \\sim C43-C46
 with sigma of 0.02
 F18-C40 \\sim F37-C46
 with sigma of 0.02
 F19-C29 \\sim F38-C44
 with sigma of 0.02
 F29-C29 \\sim F39-C44
 with sigma of 0.02
 F30-C36 \\sim F40-C45
 with sigma of 0.02
 F31-C40 \\sim F41-C46
 with sigma of 0.02
 F34-C29 \\sim F42-C44
 with sigma of 0.02
 F35-C36 \\sim F43-C45
 with sigma of 0.02
 F36-C40 \\sim F44-C46
 with sigma of 0.02
 Al1-C11 \\sim Al1-C43
 with sigma of 0.04
 O1-C29 \\sim O5-C44
 with sigma of 0.04
 O1-C36 \\sim O5-C45
 with sigma of 0.04
 O1-C40 \\sim O5-C46
 with sigma of 0.04
 F3-C11 \\sim F45-C43
 with sigma of 0.04
 F3-F30 \\sim F45-F40
 with sigma of 0.04
 F3-F35 \\sim F45-F43
 with sigma of 0.04
 C11-F18 \\sim C43-F37
 with sigma of 0.04
 C11-F19 \\sim C43-F38
 with sigma of 0.04
 C11-F29 \\sim C43-F39
 with sigma of 0.04
 C11-F30 \\sim C43-F40
 with sigma of 0.04
 C11-F31 \\sim C43-F41
 with sigma of 0.04
 C11-F34 \\sim C43-F42
 with sigma of 0.04
 C11-F35 \\sim C43-F43
 with sigma of 0.04
 C11-F36 \\sim C43-F44
 with sigma of 0.04
 F18-F31 \\sim F37-F41
 with sigma of 0.04
 F18-F36 \\sim F37-F44
 with sigma of 0.04
 F19-F29 \\sim F38-F39
 with sigma of 0.04
 F19-F34 \\sim F38-F42
 with sigma of 0.04
 F29-F34 \\sim F39-F42
 with sigma of 0.04
 F30-F35 \\sim F40-F43
 with sigma of 0.04
 F31-F36 \\sim F41-F44
 with sigma of 0.04
 C29-C36 \\sim C44-C45
 with sigma of 0.04
 C29-C40 \\sim C44-C46
 with sigma of 0.04
 C36-C40 \\sim C45-C46
 with sigma of 0.04
 O2-C14 \\sim O2-C47
 with sigma of 0.02
 F2-C26 \\sim F46-C49
 with sigma of 0.02
 F5-C23 \\sim F47-C48
 with sigma of 0.02
 F8-C26 \\sim F48-C49
 with sigma of 0.02
 F13-C26 \\sim F49-C49
 with sigma of 0.02
 F16-C42 \\sim F50-C50
 with sigma of 0.02
 C14-C23 \\sim C47-C48
 with sigma of 0.02
 C14-C26 \\sim C47-C49
 with sigma of 0.02
 C14-C42 \\sim C47-C50
 with sigma of 0.02
 F21-C23 \\sim F51-C48
 with sigma of 0.02
 F24-C42 \\sim F52-C50
 with sigma of 0.02
 F26-C23 \\sim F53-C48
 with sigma of 0.02
 F33-C42 \\sim F54-C50
 with sigma of 0.02
 O2-C23 \\sim O2-C48
 with sigma of 0.04
 O2-C26 \\sim O2-C49
 with sigma of 0.04
 O2-C42 \\sim O2-C50
 with sigma of 0.04
 F2-F8 \\sim F46-F48
 with sigma of 0.04
 F2-F13 \\sim F46-F49
 with sigma of 0.04
 F2-C14 \\sim F46-C47
 with sigma of 0.04
 F5-C14 \\sim F47-C47
 with sigma of 0.04
 F5-F21 \\sim F47-F51
 with sigma of 0.04
 F5-F26 \\sim F47-F53
 with sigma of 0.04
 F8-F13 \\sim F48-F49
 with sigma of 0.04
 F8-C14 \\sim F48-C47
 with sigma of 0.04
 F13-C14 \\sim F49-C47
 with sigma of 0.04
 F16-C14 \\sim F50-C47
 with sigma of 0.04
 F16-F24 \\sim F50-F52
 with sigma of 0.04
 F16-F33 \\sim F50-F54
 with sigma of 0.04
 C14-F21 \\sim C47-F51
 with sigma of 0.04
 C14-F24 \\sim C47-F52
 with sigma of 0.04
 C14-F26 \\sim C47-F53
 with sigma of 0.04
 C14-F33 \\sim C47-F54
 with sigma of 0.04
 F21-F26 \\sim F51-F53
 with sigma of 0.04
 F24-F33 \\sim F52-F54
 with sigma of 0.04
 C23-C26 \\sim C48-C49
 with sigma of 0.04
 C23-C42 \\sim C48-C50
 with sigma of 0.04
 C26-C42 \\sim C49-C50
 with sigma of 0.04
 Al1-O4 \\sim Al1-O6
 with sigma of 0.02
 F4-C39 \\sim F55-C54
 with sigma of 0.02
 F7-C39 \\sim F56-C54
 with sigma of 0.02
 O4-C22 \\sim O6-C51
 with sigma of 0.02
 F9-C32 \\sim F57-C52
 with sigma of 0.02
 F11-C37 \\sim F58-C53
 with sigma of 0.02
 F12-C37 \\sim F59-C53
 with sigma of 0.02
 F14-C37 \\sim F60-C53
 with sigma of 0.02
 F17-C32 \\sim F61-C52
 with sigma of 0.02
 F28-C39 \\sim F63-C54
 with sigma of 0.02
 C22-C32 \\sim C51-C52
 with sigma of 0.02
 C22-C37 \\sim C51-C53
 with sigma of 0.02
 C22-C39 \\sim C51-C54
 with sigma of 0.02
 Al1-C22 \\sim Al1-C51
 with sigma of 0.04
 F4-F7 \\sim F55-F56
 with sigma of 0.04
 F4-F28 \\sim F55-F63
 with sigma of 0.04
 F4-C22 \\sim F55-C51
 with sigma of 0.04
 F7-F28 \\sim F56-F63
 with sigma of 0.04
 F7-C22 \\sim F56-C51
 with sigma of 0.04
 O4-C32 \\sim O6-C52
 with sigma of 0.04
 O4-C37 \\sim O6-C53
 with sigma of 0.04
 O4-C39 \\sim O6-C54
 with sigma of 0.04
 F9-F17 \\sim F57-F61
 with sigma of 0.04
 F9-C22 \\sim F57-C51
 with sigma of 0.04
 F11-F12 \\sim F58-F59
 with sigma of 0.04
 F11-F14 \\sim F58-F60
 with sigma of 0.04
 F11-C22 \\sim F58-C51
 with sigma of 0.04
 F12-F14 \\sim F59-F60
 with sigma of 0.04
 F12-C22 \\sim F59-C51
 with sigma of 0.04
 F14-C22 \\sim F60-C51
 with sigma of 0.04
 F17-C22 \\sim F61-C51
 with sigma of 0.04
 F28-C22 \\sim F63-C51
 with sigma of 0.04
 C32-C37 \\sim C52-C53
 with sigma of 0.04
 C32-C39 \\sim C52-C54
 with sigma of 0.04
 C37-C39 \\sim C53-C54
 with sigma of 0.04
 Al1-O3 \\sim Al1-O7
 with sigma of 0.02
 F1-C24 \\sim F64-C56
 with sigma of 0.02
 O3-C9 \\sim O7-C55
 with sigma of 0.02
 F6-C24 \\sim F65-C56
 with sigma of 0.02
 F10-C25 \\sim F66-C57
 with sigma of 0.02
 C9-C24 \\sim C55-C56
 with sigma of 0.02
 C9-C25 \\sim C55-C57
 with sigma of 0.02
 C9-C41 \\sim C55-C58
 with sigma of 0.02
 F15-C25 \\sim F67-C57
 with sigma of 0.02
 F20-C24 \\sim F68-C56
 with sigma of 0.02
 F22-C41 \\sim F69-C58
 with sigma of 0.02
 F23-C25 \\sim F70-C57
 with sigma of 0.02
 F27-C41 \\sim F71-C58
 with sigma of 0.02
 F32-C41 \\sim F72-C58
 with sigma of 0.02
 F32-F60 \\sim F72-F60
 with sigma of 0.02
 Al1-C9 \\sim Al1-C55
 with sigma of 0.04
 F1-F6 \\sim F64-F65
 with sigma of 0.04
 F1-C9 \\sim F64-C55
 with sigma of 0.04
 F1-F20 \\sim F64-F68
 with sigma of 0.04
 O3-C24 \\sim O7-C56
 with sigma of 0.04
 O3-C25 \\sim O7-C57
 with sigma of 0.04
 O3-C41 \\sim O7-C58
 with sigma of 0.04
 F6-C9 \\sim F65-C55
 with sigma of 0.04
 F6-F20 \\sim F65-F68
 with sigma of 0.04
 F10-C9 \\sim F66-C55
 with sigma of 0.04
 F10-F15 \\sim F66-F67
 with sigma of 0.04
 F10-F23 \\sim F66-F70
 with sigma of 0.04
 C9-F15 \\sim C55-F67
 with sigma of 0.04
 C9-F20 \\sim C55-F68
 with sigma of 0.04
 C9-F22 \\sim C55-F69
 with sigma of 0.04
 C9-F23 \\sim C55-F70
 with sigma of 0.04
 C9-F27 \\sim C55-F71
 with sigma of 0.04
 C9-F32 \\sim C55-F72
 with sigma of 0.04
 F15-F23 \\sim F67-F70
 with sigma of 0.04
 F22-F27 \\sim F69-F71
 with sigma of 0.04
 F22-F32 \\sim F69-F72
 with sigma of 0.04
 F27-F32 \\sim F71-F72
 with sigma of 0.04
 C24-C25 \\sim C56-C57
 with sigma of 0.04
 C24-C41 \\sim C56-C58
 with sigma of 0.04
 C25-C41 \\sim C57-C58
 with sigma of 0.04
 C41-F60 \\sim C58-F60
 with sigma of 0.04
2. Uiso/Uaniso restraints and constraints
F1 \\sim O3 \\sim F6 \\sim F10 \\sim C9 \\sim F15 \\sim F20 \\sim F22 \\sim F23
\\sim F27 \\sim C24 \\sim F32 \\sim C25 \\sim C41 \\sim F64 \\sim O7 \\sim F65
\\sim F66 \\sim C55 \\sim F67 \\sim F68 \\sim F69 \\sim F70 \\sim F71 \\sim C56
\\sim F72 \\sim C57 \\sim C58: within 1.7A with sigma of 0.01 and sigma for
terminal atoms of 0.02 within 1.7A
F2 \\sim F5 \\sim F8 \\sim F13 \\sim F16 \\sim C14 \\sim F21 \\sim F24 \\sim
F26 \\sim C23 \\sim F33 \\sim C26 \\sim C42 \\sim F46 \\sim F47 \\sim F48 \\sim
F49 \\sim F50 \\sim C47 \\sim F51 \\sim F52 \\sim F53 \\sim C48 \\sim F54 \\sim
C49 \\sim C50 \\sim O2: within 1.7A with sigma of 0.01 and sigma for terminal
atoms of 0.02 within 1.7A
O1 \\sim F3 \\sim C11 \\sim F18 \\sim F19 \\sim F29 \\sim F30 \\sim F31 \\sim
F34 \\sim C29 \\sim F35 \\sim F36 \\sim C36 \\sim C40 \\sim O5 \\sim C43 \\sim
F37 \\sim F38 \\sim F39 \\sim F40 \\sim F41 \\sim F42 \\sim C44 \\sim F43 \\sim
F44 \\sim C45 \\sim C46 \\sim F45: within 1.7A with sigma of 0.01 and sigma for
terminal atoms of 0.02 within 1.7A
F4 \\sim F7 \\sim O4 \\sim F9 \\sim F11 \\sim F12 \\sim F14 \\sim F17 \\sim F25
\\sim F28 \\sim C22 \\sim C32 \\sim C37 \\sim C39 \\sim F55 \\sim F56 \\sim O6
\\sim F57 \\sim F58 \\sim F59 \\sim F60 \\sim F61 \\sim F62 \\sim F63 \\sim C51
\\sim C52 \\sim C53 \\sim C54: within 1.7A with sigma of 0.01 and sigma for
terminal atoms of 0.02 within 1.7A
C21 \\sim C30 \\sim C33 \\sim C59 \\sim C60 \\sim C61 \\sim C35 \\sim C62:
within 1.7A with sigma of 0.02 and sigma for terminal atoms of 0.04 within 1.7A
C5 \\sim C27 \\sim C28 \\sim C31 \\sim C63 \\sim C64 \\sim C65: within 1.7A
with sigma of 0.02 and sigma for terminal atoms of 0.04 within 1.7A
C7 \\sim C18 \\sim C20 \\sim C34 \\sim C66 \\sim C67 \\sim C68 \\sim C69:
within 1.7A with sigma of 0.02 and sigma for terminal atoms of 0.04 within 1.7A
C17 \\sim C17A: within 1.7A with sigma of 0.01 and sigma for terminal atoms of
0.02 within 1.7A
Uanis(C15) \\sim Ueq, Uanis(C17) \\sim Ueq, Uanis(C19) \\sim Ueq, Uanis(C38)
\\sim Ueq, Uanis(C19A) \\sim Ueq, Uanis(C15A) \\sim Ueq, Uanis(C17A) \\sim Ueq,
Uanis(C38A) \\sim Ueq: with sigma of 0.005 and sigma for terminal atoms of 0.01
3. Others
 Sof(As9)=Sof(As10)=Sof(As11)=Sof(As12)=Sof(Ta3)=Sof(Ta8)=1-FVAR(1)
 Sof(Ta1)=Sof(Ta2)=Sof(As3)=Sof(As4)=Sof(As5)=Sof(As6)=Sof(As7)=Sof(As8)=FVAR(1)
 Sof(C19A)=Sof(H19D)=Sof(H19E)=Sof(H19F)=Sof(C15A)=Sof(C17A)=Sof(H17D)=
 Sof(H17E)=Sof(H17F)=Sof(C38A)=Sof(H38D)=Sof(H38E)=Sof(H38F)=1-FVAR(2)
 Sof(C15)=Sof(C17)=Sof(H17A)=Sof(H17B)=Sof(H17C)=Sof(C19)=Sof(H19A)=Sof(H19B)=
 Sof(H19C)=Sof(C38)=Sof(H38A)=Sof(H38B)=Sof(H38C)=FVAR(2)
 Fixed Sof: O1(0.6) F1(0.72) F2(0.67) O3(0.72) F3(0.6) F4(0.67) F5(0.67)
 F6(0.72) C7(0.58) H7A(0.58) H7B(0.58) H7C(0.58) F7(0.67) O4(0.67) F8(0.67)
 F9(0.67) F10(0.72) F11(0.67) F12(0.67) F13(0.67) F14(0.67) C9(0.72) F15(0.72)
 F16(0.67) F17(0.67) C11(0.6) F18(0.6) C14(0.67) F19(0.6) F20(0.72) F21(0.67)
 F22(0.72) F23(0.72) C18(0.58) H18A(0.58) H18B(0.58) H18C(0.58) F24(0.67)
 C20(0.58) F25(0.67) F26(0.67) F27(0.72) F28(0.67) F29(0.6) C21(0.56)
 H21A(0.56) H21B(0.56) H21C(0.56) C22(0.67) F30(0.6) F31(0.6) C23(0.67)
 C24(0.72) F32(0.72) C25(0.72) F33(0.67) C26(0.67) C27(0.77) H27A(0.77)
 H27B(0.77) H27C(0.77) F34(0.6) C28(0.77) H28A(0.77) H28B(0.77) H28C(0.77)
 C29(0.6) F35(0.6) C30(0.56) C31(0.77) H31A(0.77) H31B(0.77) H31C(0.77)
 C32(0.67) C33(0.56) H33A(0.56) H33B(0.56) H33C(0.56) F36(0.6) C34(0.58)
 H34A(0.58) H34B(0.58) H34C(0.58) C35(0.56) H35A(0.56) H35B(0.56) H35C(0.56)
 C36(0.6) C37(0.67) C39(0.67) C40(0.6) C41(0.72) C42(0.67) O5(0.4) C43(0.4)
 F37(0.4) F38(0.4) F39(0.4) F40(0.4) F41(0.4) F42(0.4) C44(0.4) F43(0.4)
 F44(0.4) C45(0.4) C46(0.4) F45(0.4) F46(0.33) F47(0.33) F48(0.33) F49(0.33)
 F50(0.33) C47(0.33) F51(0.33) F52(0.33) F53(0.33) C48(0.33) F54(0.33)
 C49(0.33) C50(0.33) F55(0.33) F56(0.33) O6(0.33) F57(0.33) F58(0.33) F59(0.33)
 F60(0.33) F61(0.33) F62(0.33) F63(0.33) C51(0.33) C52(0.33) C53(0.33)
 C54(0.33) F64(0.28) O7(0.28) F65(0.28) F66(0.28) C55(0.28) F67(0.28) F68(0.28)
 F69(0.28) F70(0.28) F71(0.28) C56(0.28) F72(0.28) C57(0.28) C58(0.28)
 C59(0.44) C60(0.44) H60A(0.44) H60B(0.44) H60C(0.44) C61(0.44) H61A(0.44)
 H61B(0.44) H61C(0.44) C62(0.44) H62A(0.44) H62B(0.44) H62C(0.44) C63(0.23)
 H63A(0.23) H63B(0.23) H63C(0.23) C64(0.23) H64A(0.23) H64B(0.23) H64C(0.23)
 C65(0.23) H65A(0.23) H65B(0.23) H65C(0.23) C66(0.42) C67(0.42) H67A(0.42)
 H67B(0.42) H67C(0.42) C68(0.42) H68A(0.42) H68B(0.42) H68C(0.42) C69(0.42)
 H69A(0.42) H69B(0.42) H69C(0.42)
4.a Aromatic/amide H refined with riding coordinates:
 C3(H3), C6(H6), C8(H8), C10(H10), C12(H12), C13(H13)
4.b Idealised Me refined with riding coordinates:
 C17(H17A,H17B,H17C)
4.c Idealised Me refined as rotating group:
 C7(H7A,H7B,H7C), C18(H18A,H18B,H18C), C19(H19A,H19B,H19C), C21(H21A,H21B,
 H21C), C27(H27A,H27B,H27C), C28(H28A,H28B,H28C), C31(H31A,H31B,H31C), C33(H33A,
 H33B,H33C), C34(H34A,H34B,H34C), C35(H35A,H35B,H35C), C38(H38A,H38B,H38C),
 C60(H60A,H60B,H60C), C61(H61A,H61B,H61C), C62(H62A,H62B,H62C), C63(H63A,H63B,
 H63C), C64(H64A,H64B,H64C), C65(H65A,H65B,H65C), C67(H67A,H67B,H67C), C68(H68A,
 H68B,H68C), C69(H69A,H69B,H69C), C19A(H19D,H19E,H19F), C17A(H17D,H17E,H17F),
 C38A(H38D,H38E,H38F)
;
_smtbx_masks_special_details
;
A solvent mask was calculated and 158 electrons were 
found in a volume of 507\%A^3^ in 1 void per unit cell. 
This is consistent with the presence of 
1[C6H4F2], 0.5[C5H12] per Asymmetric Unit 
which account for 158 electrons 
per unit cell.
;
_smtbx_masks_void_probe_radius 1.4
_smtbx_masks_void_truncation_radius 1.4
_olex2_submission_special_instructions 'No special instructions were received'
_oxdiff_exptl_absorpt_empirical_details
;
Empirical correction (ABSPACK) includes:
- Absorption correction using spherical harmonics
- Frame scaling
;
_oxdiff_exptl_absorpt_empirical_full_max 1.925
_oxdiff_exptl_absorpt_empirical_full_min 0.545

loop_
_space_group_symop_operation_xyz
'x, y, z'
'-x, -y, -z'

loop_
_atom_site_label
_atom_site_type_symbol
_atom_site_fract_x
_atom_site_fract_y
_atom_site_fract_z
_atom_site_U_iso_or_equiv
_atom_site_adp_type
_atom_site_occupancy
_atom_site_site_symmetry_order
_atom_site_calc_flag
_atom_site_refinement_flags_posn
_atom_site_refinement_flags_adp
_atom_site_refinement_flags_occupancy
_atom_site_disorder_assembly
_atom_site_disorder_group
Ta1 Ta 0.91794(16) -0.38108(9) 0.22151(10) 0.0289(3) Uani 0.5439(17) 1 d . . P A 1
Ta2 Ta 0.86030(14) -0.29671(8) 0.33851(7) 0.0334(2) Uani 0.5439(17) 1 d . . P A 1
As1 As 0.74100(8) -0.39956(6) 0.30305(5) 0.0482(2) Uani 1 1 d . . . . .
As2 As 0.69926(9) -0.25072(6) 0.24025(6) 0.0570(2) Uani 1 1 d . . . . .
As3 As 0.90670(19) -0.22843(11) 0.18452(11) 0.0405(4) Uani 0.5439(17) 1 d . . P A 1
As4 As 0.9951(2) -0.47714(11) 0.43808(9) 0.0443(4) Uani 0.5439(17) 1 d . . P A 1
As5 As 1.15061(13) -0.43785(11) 0.26445(9) 0.0483(4) Uani 0.5439(17) 1 d . . P A 1
As6 As 1.06693(14) -0.31995(13) 0.28758(9) 0.0436(4) Uani 0.5439(17) 1 d . . P A 1
As7 As 0.78201(16) -0.44275(9) 0.44565(9) 0.0489(4) Uani 0.5439(17) 1 d . . P A 1
As8 As 1.03102(14) -0.52827(9) 0.34159(8) 0.0425(4) Uani 0.5439(17) 1 d . . P A 1
Al1 Al 0.4992(2) 0.15570(14) 0.21360(14) 0.0409(5) Uani 1 1 d D . . . .
O1 O 0.6366(13) 0.1182(12) 0.2670(13) 0.069(3) Uani 0.6 1 d D U P B 1
O2 O 0.4696(6) 0.2607(4) 0.1740(4) 0.0603(15) Uani 1 1 d D U . . .
F1 F 0.5047(8) -0.0339(8) 0.3455(7) 0.101(4) Uani 0.72 1 d D U P B 1
F2 F 0.2045(13) 0.4066(9) 0.0656(8) 0.092(4) Uani 0.67 1 d D U P C 1
O3 O 0.3854(13) 0.1230(10) 0.2696(11) 0.082(3) Uani 0.72 1 d D U P B 1
C1 C 0.8827(8) -0.4683(5) 0.1697(5) 0.052(2) Uani 1 1 d D . . . .
C2 C 0.9540(11) -0.2438(6) 0.4159(5) 0.072(3) Uani 1 1 d D . . . .
C3 C 0.7553(12) -0.1921(6) 0.3641(6) 0.072(3) Uani 1 1 d . . . . .
H3 H 0.685316 -0.156609 0.329666 0.086 Uiso 1 1 calc R U . A 1
C4 C 0.9617(8) -0.3577(5) 0.0875(4) 0.0468(19) Uani 1 1 d . . . . .
F3 F 0.9116(11) 0.0292(12) 0.3855(10) 0.100(5) Uani 0.6 1 d D U P B 1
F4 F 0.6807(12) -0.0152(7) 0.0795(7) 0.098(3) Uani 0.67 1 d D U P B 1
F5 F 0.3657(10) 0.3021(7) 0.2740(5) 0.090(3) Uani 0.67 1 d D U P C 1
C5 C 1.0467(10) -0.3108(5) 0.0327(5) 0.063(2) Uani 1 1 d D U . . .
F6 F 0.3440(9) -0.0738(6) 0.3952(7) 0.103(3) Uani 0.72 1 d D U P B 1
C6 C 0.7894(9) -0.3958(6) 0.1341(5) 0.060(2) Uani 1 1 d . . . . .
H6 H 0.706531 -0.392357 0.142434 0.072 Uiso 1 1 calc R U . A 1
C7 C 0.775(2) -0.5679(19) 0.2740(14) 0.062(6) Uani 0.58 1 d D U P A 1
H7A H 0.821060 -0.560091 0.311400 0.093 Uiso 0.58 1 calc R U P A 1
H7B H 0.766176 -0.624828 0.298145 0.093 Uiso 0.58 1 calc R U P A 1
H7C H 0.695056 -0.529444 0.259755 0.093 Uiso 0.58 1 calc R U P A 1
F7 F 0.650(2) -0.0303(12) 0.1966(8) 0.116(5) Uani 0.67 1 d D U P B 1
O4 O 0.5036(11) 0.1124(6) 0.1517(6) 0.063(2) Uani 0.67 1 d D U P B 1
F8 F 0.2890(14) 0.2838(10) 0.0788(8) 0.106(4) Uani 0.67 1 d D U P C 1
F9 F 0.6460(9) 0.2094(6) 0.0648(6) 0.089(3) Uani 0.67 1 d D U P B 1
F10 F 0.1778(10) 0.0386(8) 0.4042(8) 0.137(5) Uani 0.72 1 d D U P B 1
C8 C 0.8373(8) -0.3290(5) 0.0842(5) 0.058(2) Uani 1 1 d . . . . .
H8 H 0.792226 -0.273674 0.053482 0.070 Uiso 1 1 calc R U . A 1
F11 F 0.5005(11) 0.1029(8) -0.0276(6) 0.100(3) Uani 0.67 1 d D U P B 1
F12 F 0.4579(14) 0.2198(8) -0.0169(8) 0.113(5) Uani 0.67 1 d D U P B 1
F13 F 0.2117(10) 0.3011(7) 0.1804(7) 0.105(4) Uani 0.67 1 d D U P C 1
F14 F 0.3568(10) 0.1252(8) 0.0383(6) 0.094(3) Uani 0.67 1 d D U P B 1
C9 C 0.3193(11) 0.0718(8) 0.3097(8) 0.090(3) Uani 0.72 1 d D U P B 1
F15 F 0.2801(11) 0.1301(8) 0.3968(8) 0.113(3) Uani 0.72 1 d D U P B 1
C10 C 0.9880(10) -0.4430(5) 0.1420(6) 0.071(3) Uani 1 1 d . . . . .
H10 H 1.066907 -0.478439 0.157610 0.085 Uiso 1 1 calc R U . A 1
F16 F 0.5665(10) 0.3828(7) 0.0832(9) 0.107(4) Uani 0.67 1 d D U P C 1
F17 F 0.7006(10) 0.1432(7) -0.0007(5) 0.089(3) Uani 0.67 1 d D U P B 1
C11 C 0.7230(11) 0.1146(8) 0.3139(8) 0.070(2) Uani 0.6 1 d D U P B 1
F18 F 0.8754(9) 0.1860(7) 0.3060(7) 0.086(3) Uani 0.6 1 d D U P B 1
C12 C 0.8829(13) -0.2958(6) 0.4678(6) 0.078(4) Uani 1 1 d . . . . .
H12 H 0.912655 -0.344582 0.515573 0.093 Uiso 1 1 calc R U . A 1
C13 C 0.8741(13) -0.1810(6) 0.3501(5) 0.080(4) Uani 1 1 d . . . . .
H13 H 0.896363 -0.138973 0.304619 0.096 Uiso 1 1 calc R U . A 1
C14 C 0.3966(12) 0.3358(7) 0.1420(7) 0.073(2) Uani 0.67 1 d D U P C 1
C15 C 1.065(2) -0.2331(15) 0.4462(12) 0.065(13) Uani 0.27(3) 1 d D U P A 1
F19 F 0.6390(14) 0.2390(8) 0.3210(10) 0.114(4) Uani 0.6 1 d D U P B 1
F20 F 0.4404(10) -0.0016(8) 0.4311(6) 0.117(3) Uani 0.72 1 d D U P B 1
F21 F 0.2843(11) 0.4257(7) 0.1908(8) 0.108(3) Uani 0.67 1 d D U P C 1
F22 F 0.1661(11) 0.0152(8) 0.2888(9) 0.142(5) Uani 0.72 1 d D U P B 1
F23 F 0.1379(9) 0.1657(7) 0.3037(8) 0.123(4) Uani 0.72 1 d D U P B 1
C16 C 0.7550(14) -0.2610(6) 0.4345(7) 0.088(4) Uani 1 1 d D . . . .
C17 C 1.164(3) -0.314(2) 0.477(2) 0.096(10) Uani 0.27(3) 1 d D U P A 1
H17A H 1.143007 -0.355392 0.525642 0.144 Uiso 0.27(3) 1 calc R U P A 1
H17B H 1.241291 -0.303898 0.486103 0.144 Uiso 0.27(3) 1 calc R U P A 1
H17C H 1.171791 -0.334270 0.437108 0.144 Uiso 0.27(3) 1 calc R U P A 1
C18 C 0.9597(15) -0.6168(9) 0.2196(10) 0.063(4) Uani 0.58 1 d D U P A 1
H18A H 0.998546 -0.609698 0.171484 0.094 Uiso 0.58 1 calc R U P A 1
H18B H 0.942796 -0.671611 0.245381 0.094 Uiso 0.58 1 calc R U P A 1
H18C H 1.013376 -0.611716 0.255342 0.094 Uiso 0.58 1 calc R U P A 1
C19 C 1.107(3) -0.1656(15) 0.3746(13) 0.035(7) Uani 0.27(3) 1 d D U P A 1
H19A H 1.087830 -0.169686 0.327018 0.052 Uiso 0.27(3) 1 calc R U P A 1
H19B H 1.193810 -0.173104 0.382324 0.052 Uiso 0.27(3) 1 calc R U P A 1
H19C H 1.064418 -0.111063 0.368804 0.052 Uiso 0.27(3) 1 calc R U P A 1
F24 F 0.4316(14) 0.3793(9) 0.0071(7) 0.129(5) Uani 0.67 1 d D U P C 1
C20 C 0.8426(15) -0.5510(8) 0.1991(8) 0.056(4) Uani 0.58 1 d D U P A 1
F25 F 0.7640(10) 0.0837(8) 0.1241(6) 0.107(3) Uani 0.67 1 d D U P B 1
F26 F 0.4873(11) 0.3907(8) 0.2064(9) 0.118(4) Uani 0.67 1 d D U P C 1
F27 F 0.1925(13) 0.1284(9) 0.1939(9) 0.149(5) Uani 0.72 1 d D U P B 1
F28 F 0.5030(12) -0.0272(8) 0.1249(8) 0.117(3) Uani 0.67 1 d D U P B 1
F29 F 0.7412(10) 0.1326(8) 0.4285(7) 0.096(3) Uani 0.6 1 d D U P B 1
C21 C 0.5583(17) -0.2738(14) 0.4548(12) 0.089(7) Uani 0.56 1 d D U P A 1
H21A H 0.582733 -0.305158 0.425236 0.133 Uiso 0.56 1 calc R U P A 1
H21B H 0.517517 -0.216539 0.418398 0.133 Uiso 0.56 1 calc R U P A 1
H21C H 0.503109 -0.298958 0.493166 0.133 Uiso 0.56 1 calc R U P A 1
C22 C 0.5586(11) 0.0979(8) 0.0939(7) 0.071(2) Uani 0.67 1 d D U P B 1
F30 F 0.8307(16) -0.0100(10) 0.3172(12) 0.142(5) Uani 0.6 1 d D U P B 1
F31 F 0.7500(12) 0.2376(9) 0.2047(9) 0.128(5) Uani 0.6 1 d D U P B 1
C23 C 0.3794(14) 0.3645(10) 0.2055(9) 0.098(4) Uani 0.67 1 d D U P C 1
C24 C 0.4010(11) -0.0110(8) 0.3727(9) 0.098(4) Uani 0.72 1 d D U P B 1
F32 F 0.3274(11) 0.0055(7) 0.2268(8) 0.124(3) Uani 0.72 1 d D U P B 1
C25 C 0.2222(12) 0.1035(9) 0.3560(8) 0.109(4) Uani 0.72 1 d D U P B 1
F33 F 0.3930(13) 0.4732(6) 0.0565(9) 0.131(5) Uani 0.67 1 d D U P C 1
C26 C 0.2721(12) 0.3338(9) 0.1116(8) 0.086(3) Uani 0.67 1 d D U P C 1
C27 C 0.9900(16) -0.2190(7) -0.0116(8) 0.075(4) Uani 0.77 1 d D U P D 1
H27A H 0.908865 -0.209941 -0.034376 0.113 Uiso 0.77 1 calc R U P D 1
H27B H 1.039620 -0.192926 -0.053838 0.113 Uiso 0.77 1 calc R U P D 1
H27C H 0.984818 -0.194707 0.024545 0.113 Uiso 0.77 1 calc R U P D 1
F34 F 0.5642(10) 0.1347(10) 0.3894(8) 0.114(4) Uani 0.6 1 d D U P B 1
C28 C 1.0764(19) -0.3473(10) -0.0265(9) 0.093(5) Uani 0.77 1 d D U P D 1
H28A H 1.106069 -0.407564 0.002690 0.139 Uiso 0.77 1 calc R U P D 1
H28B H 1.138493 -0.323774 -0.059064 0.139 Uiso 0.77 1 calc R U P D 1
H28C H 1.003339 -0.333608 -0.060278 0.139 Uiso 0.77 1 calc R U P D 1
C29 C 0.6723(13) 0.1536(10) 0.3676(9) 0.092(4) Uani 0.6 1 d D U P B 1
F35 F 0.7345(15) -0.0149(10) 0.4179(9) 0.133(5) Uani 0.6 1 d D U P B 1
C30 C 0.6685(16) -0.2747(9) 0.4973(9) 0.068(4) Uani 0.56 1 d D U P A 1
C31 C 1.1665(13) -0.3244(10) 0.0780(9) 0.085(4) Uani 0.77 1 d D U P D 1
H31A H 1.149260 -0.319755 0.126427 0.128 Uiso 0.77 1 calc R U P D 1
H31B H 1.208864 -0.282514 0.045010 0.128 Uiso 0.77 1 calc R U P D 1
H31C H 1.217165 -0.379587 0.091322 0.128 Uiso 0.77 1 calc R U P D 1
C32 C 0.6708(12) 0.1343(8) 0.0697(8) 0.085(3) Uani 0.67 1 d D U P B 1
C33 C 0.7067(18) -0.3562(10) 0.5749(8) 0.078(5) Uani 0.56 1 d D U P A 1
H33A H 0.634957 -0.369703 0.601948 0.117 Uiso 0.56 1 calc R U P A 1
H33B H 0.761445 -0.349466 0.608842 0.117 Uiso 0.56 1 calc R U P A 1
H33C H 0.747825 -0.401006 0.563068 0.117 Uiso 0.56 1 calc R U P A 1
F36 F 0.8853(14) 0.1167(11) 0.2365(11) 0.132(5) Uani 0.6 1 d D U P B 1
C34 C 0.7596(17) -0.5487(11) 0.1339(9) 0.073(5) Uani 0.58 1 d D U P A 1
H34A H 0.684724 -0.505766 0.122427 0.109 Uiso 0.58 1 calc R U P A 1
H34B H 0.740558 -0.602567 0.152544 0.109 Uiso 0.58 1 calc R U P A 1
H34C H 0.801486 -0.536522 0.086055 0.109 Uiso 0.58 1 calc R U P A 1
C35 C 0.647(2) -0.2014(11) 0.5157(12) 0.094(7) Uani 0.56 1 d D U P A 1
H35A H 0.609517 -0.150474 0.468492 0.141 Uiso 0.56 1 calc R U P A 1
H35B H 0.724194 -0.196954 0.532266 0.141 Uiso 0.56 1 calc R U P A 1
H35C H 0.593442 -0.209952 0.558025 0.141 Uiso 0.56 1 calc R U P A 1
C36 C 0.8043(13) 0.0267(9) 0.3618(10) 0.089(3) Uani 0.6 1 d D U P B 1
C37 C 0.4672(12) 0.1342(9) 0.0218(8) 0.085(3) Uani 0.67 1 d D U P B 1
C38 C 1.026(2) -0.2117(14) 0.5123(12) 0.025(7) Uani 0.27(3) 1 d D U P A 1
H38A H 0.968848 -0.157354 0.490391 0.038 Uiso 0.27(3) 1 calc R U P A 1
H38B H 1.096951 -0.210252 0.539079 0.038 Uiso 0.27(3) 1 calc R U P A 1
H38C H 0.987682 -0.253521 0.549969 0.038 Uiso 0.27(3) 1 calc R U P A 1
C39 C 0.6007(13) 0.0021(8) 0.1253(9) 0.095(4) Uani 0.67 1 d D U P B 1
C40 C 0.8073(14) 0.1677(9) 0.2625(9) 0.091(3) Uani 0.6 1 d D U P B 1
C41 C 0.2467(14) 0.0530(10) 0.2535(9) 0.108(4) Uani 0.72 1 d D U P B 1
C42 C 0.4514(13) 0.3949(9) 0.0711(9) 0.108(4) Uani 0.67 1 d D U P C 1
As9 As 1.06762(16) -0.41526(12) 0.31211(12) 0.0501(5) Uani 0.4561(17) 1 d . . P A 2
As10 As 1.03313(18) -0.26262(16) 0.25463(15) 0.0520(5) Uani 0.4561(17) 1 d . . P A 2
As11 As 0.9225(2) -0.45433(11) 0.41850(11) 0.0406(4) Uani 0.4561(17) 1 d . . P A 2
As12 As 0.8527(3) -0.20584(13) 0.15667(13) 0.0500(6) Uani 0.4561(17) 1 d . . P A 2
O5 O 0.6322(18) 0.1102(16) 0.2697(18) 0.060(3) Uani 0.4 1 d D U P B 2
C43 C 0.7286(15) 0.1165(10) 0.3024(10) 0.077(3) Uani 0.4 1 d D U P B 2
F37 F 0.900(2) 0.1642(14) 0.2352(16) 0.133(6) Uani 0.4 1 d D U P B 2
F38 F 0.694(2) 0.2655(11) 0.2420(13) 0.119(6) Uani 0.4 1 d D U P B 2
F39 F 0.7988(17) 0.1973(12) 0.3496(12) 0.109(5) Uani 0.4 1 d D U P B 2
F40 F 0.7804(17) -0.0286(9) 0.3726(13) 0.082(4) Uani 0.4 1 d D U P B 2
F41 F 0.7703(18) 0.1718(15) 0.1637(11) 0.147(9) Uani 0.4 1 d D U P B 2
F42 F 0.6064(18) 0.2002(16) 0.3524(14) 0.120(6) Uani 0.4 1 d D U P B 2
C44 C 0.711(2) 0.1949(12) 0.3123(14) 0.096(4) Uani 0.4 1 d D U P B 2
F43 F 0.676(2) 0.0434(15) 0.4301(10) 0.133(6) Uani 0.4 1 d D U P B 2
F44 F 0.8690(19) 0.0421(12) 0.2544(15) 0.128(6) Uani 0.4 1 d D U P B 2
C45 C 0.7701(19) 0.0386(11) 0.3811(11) 0.094(4) Uani 0.4 1 d D U P B 2
C46 C 0.815(2) 0.1235(14) 0.2374(13) 0.111(5) Uani 0.4 1 d D U P B 2
F45 F 0.8819(18) 0.0253(17) 0.4127(14) 0.096(6) Uani 0.4 1 d D U P B 2
F46 F 0.224(3) 0.4101(19) 0.0471(17) 0.105(8) Uani 0.33 1 d D U P C 2
F47 F 0.387(3) 0.3535(17) 0.2453(13) 0.114(6) Uani 0.33 1 d D U P C 2
F48 F 0.259(2) 0.2771(15) 0.1072(16) 0.084(6) Uani 0.33 1 d D U P C 2
F49 F 0.220(2) 0.3512(17) 0.1756(15) 0.122(7) Uani 0.33 1 d D U P C 2
F50 F 0.5702(19) 0.3509(17) 0.0599(16) 0.116(8) Uani 0.33 1 d D U P C 2
C47 C 0.4064(18) 0.3378(10) 0.1324(11) 0.085(3) Uani 0.33 1 d D U P C 2
F51 F 0.315(2) 0.4625(13) 0.1391(17) 0.120(6) Uani 0.33 1 d D U P C 2
F52 F 0.405(3) 0.3409(15) 0.0081(12) 0.105(6) Uani 0.33 1 d D U P C 2
F53 F 0.5195(19) 0.4197(14) 0.1463(16) 0.103(5) Uani 0.33 1 d D U P C 2
C48 C 0.407(2) 0.3951(14) 0.1685(16) 0.098(4) Uani 0.33 1 d D U P C 2
F54 F 0.413(3) 0.4584(13) 0.0147(16) 0.127(7) Uani 0.33 1 d D U P C 2
C49 C 0.2720(19) 0.3439(15) 0.1097(14) 0.090(4) Uani 0.33 1 d D U P C 2
C50 C 0.456(2) 0.3738(15) 0.0499(13) 0.108(5) Uani 0.33 1 d D U P C 2
F55 F 0.622(3) -0.0295(15) 0.0954(17) 0.103(6) Uani 0.33 1 d D U P B 2
F56 F 0.7358(19) 0.0410(15) 0.1051(14) 0.106(5) Uani 0.33 1 d D U P B 2
O6 O 0.517(2) 0.1436(14) 0.1296(11) 0.070(4) Uani 0.33 1 d D U P B 2
F57 F 0.447(2) 0.2150(15) -0.0421(14) 0.090(6) Uani 0.33 1 d D U P B 2
F58 F 0.391(2) 0.0634(15) 0.0244(12) 0.104(5) Uani 0.33 1 d D U P B 2
F59 F 0.3151(17) 0.1459(13) 0.0756(14) 0.103(7) Uani 0.33 1 d D U P B 2
F60 F 0.399(2) 0.0144(12) 0.1503(12) 0.099(5) Uani 0.33 1 d D U P B 2
F61 F 0.582(2) 0.1120(15) -0.0398(13) 0.115(7) Uani 0.33 1 d D U P B 2
F62 F 0.634(2) 0.1978(14) -0.0078(12) 0.100(5) Uani 0.33 1 d D U P B 2
F63 F 0.628(4) -0.012(2) 0.2012(14) 0.111(8) Uani 0.33 1 d D U P B 2
C51 C 0.5284(17) 0.1040(11) 0.0841(9) 0.079(3) Uani 0.33 1 d D U P B 2
C52 C 0.5489(18) 0.1582(12) -0.0029(10) 0.086(4) Uani 0.33 1 d D U P B 2
C53 C 0.4091(18) 0.0781(14) 0.0832(14) 0.089(5) Uani 0.33 1 d D U P B 2
C54 C 0.633(2) 0.0246(14) 0.1220(15) 0.089(4) Uani 0.33 1 d D U P B 2
F64 F 0.291(3) -0.0444(17) 0.3127(17) 0.129(6) Uani 0.28 1 d D U P B 2
O7 O 0.387(3) 0.120(3) 0.268(3) 0.088(5) Uani 0.28 1 d D U P B 2
F65 F 0.366(3) -0.0480(18) 0.4235(13) 0.110(7) Uani 0.28 1 d D U P B 2
F66 F 0.149(2) 0.072(2) 0.386(2) 0.129(8) Uani 0.28 1 d D U P B 2
C55 C 0.3093(18) 0.0788(14) 0.3057(13) 0.096(3) Uani 0.28 1 d D U P B 2
F67 F 0.332(3) 0.070(2) 0.4306(16) 0.133(8) Uani 0.28 1 d D U P B 2
F68 F 0.467(2) -0.034(2) 0.318(2) 0.128(9) Uani 0.28 1 d D U P B 2
F69 F 0.133(3) 0.047(2) 0.271(2) 0.131(8) Uani 0.28 1 d D U P B 2
F70 F 0.221(3) 0.1860(14) 0.3331(18) 0.114(6) Uani 0.28 1 d D U P B 2
F71 F 0.128(2) 0.1698(18) 0.243(2) 0.135(8) Uani 0.28 1 d D U P B 2
C56 C 0.361(2) -0.0164(15) 0.3443(14) 0.106(5) Uani 0.28 1 d D U P B 2
F72 F 0.248(3) 0.099(2) 0.1798(16) 0.115(7) Uani 0.28 1 d D U P B 2
C57 C 0.247(2) 0.1031(16) 0.3697(16) 0.109(4) Uani 0.28 1 d D U P B 2
C58 C 0.196(3) 0.0983(19) 0.2473(17) 0.111(4) Uani 0.28 1 d D U P B 2
C59 C 0.6395(16) -0.2936(10) 0.4665(10) 0.050(4) Uani 0.44 1 d D U P A 2
C60 C 0.6596(16) -0.3902(9) 0.5034(10) 0.045(4) Uani 0.44 1 d D U P A 2
H60A H 0.585901 -0.405813 0.525662 0.067 Uiso 0.44 1 calc R U P A 2
H60B H 0.726318 -0.417329 0.544965 0.067 Uiso 0.44 1 calc R U P A 2
H60C H 0.679132 -0.407703 0.462391 0.067 Uiso 0.44 1 calc R U P A 2
C61 C 0.5280(16) -0.2551(14) 0.4116(11) 0.061(6) Uani 0.44 1 d D U P A 2
H61A H 0.536212 -0.275067 0.371922 0.091 Uiso 0.44 1 calc R U P A 2
H61B H 0.515365 -0.194883 0.385555 0.091 Uiso 0.44 1 calc R U P A 2
H61C H 0.458764 -0.270099 0.441113 0.091 Uiso 0.44 1 calc R U P A 2
C62 C 0.612(2) -0.2749(15) 0.5364(11) 0.072(5) Uani 0.44 1 d D U P A 2
H62A H 0.565849 -0.312336 0.572056 0.108 Uiso 0.44 1 calc R U P A 2
H62B H 0.565767 -0.217584 0.517077 0.108 Uiso 0.44 1 calc R U P A 2
H62C H 0.688434 -0.283016 0.564661 0.108 Uiso 0.44 1 calc R U P A 2
C63 C 1.173(3) -0.368(2) 0.044(2) 0.064(8) Uani 0.23 1 d D U P D 2
H63A H 1.209601 -0.388647 0.096951 0.096 Uiso 0.23 1 calc R U P D 2
H63B H 1.223795 -0.337571 0.005207 0.096 Uiso 0.23 1 calc R U P D 2
H63C H 1.165357 -0.415265 0.035524 0.096 Uiso 0.23 1 calc R U P D 2
C64 C 1.000(5) -0.293(4) -0.0514(16) 0.078(11) Uani 0.23 1 d D U P D 2
H64A H 0.962664 -0.337265 -0.046832 0.118 Uiso 0.23 1 calc R U P D 2
H64B H 1.067322 -0.291188 -0.084103 0.118 Uiso 0.23 1 calc R U P D 2
H64C H 0.939525 -0.240010 -0.075761 0.118 Uiso 0.23 1 calc R U P D 2
C65 C 1.047(4) -0.2271(16) 0.023(2) 0.050(8) Uani 0.23 1 d D U P D 2
H65A H 0.964494 -0.197390 0.023438 0.076 Uiso 0.23 1 calc R U P D 2
H65B H 1.078877 -0.196137 -0.026623 0.076 Uiso 0.23 1 calc R U P D 2
H65C H 1.097970 -0.232997 0.066922 0.076 Uiso 0.23 1 calc R U P D 2
C66 C 0.8957(16) -0.5608(8) 0.2260(8) 0.043(4) Uani 0.42 1 d D U P A 2
C67 C 0.775(3) -0.571(2) 0.259(2) 0.058(7) Uani 0.42 1 d D U P A 2
H67A H 0.756906 -0.543304 0.291893 0.088 Uiso 0.42 1 calc R U P A 2
H67B H 0.779646 -0.630431 0.290764 0.088 Uiso 0.42 1 calc R U P A 2
H67C H 0.712038 -0.547441 0.215561 0.088 Uiso 0.42 1 calc R U P A 2
C68 C 0.914(2) -0.6027(12) 0.1708(13) 0.059(5) Uani 0.42 1 d D U P A 2
H68A H 0.846972 -0.576198 0.129428 0.088 Uiso 0.42 1 calc R U P A 2
H68B H 0.916391 -0.661533 0.201523 0.088 Uiso 0.42 1 calc R U P A 2
H68C H 0.990094 -0.596567 0.146777 0.088 Uiso 0.42 1 calc R U P A 2
C69 C 1.0014(17) -0.6062(9) 0.2924(9) 0.047(4) Uani 0.42 1 d D U P A 2
H69A H 1.077810 -0.598920 0.269208 0.070 Uiso 0.42 1 calc R U P A 2
H69B H 1.003528 -0.665267 0.320065 0.070 Uiso 0.42 1 calc R U P A 2
H69C H 0.989285 -0.583062 0.329581 0.070 Uiso 0.42 1 calc R U P A 2
Ta3 Ta 0.88030(16) -0.31908(9) 0.36092(8) 0.0315(3) Uani 0.4561(17) 1 d . . P A 2
Ta8 Ta 0.89451(19) -0.35918(11) 0.20713(11) 0.0268(3) Uani 0.4561(17) 1 d . . P A 2
C19A C 1.1463(19) -0.1918(12) 0.3620(9) 0.080(5) Uani 0.73(3) 1 d D U P A 2
H19D H 1.147120 -0.210418 0.321625 0.120 Uiso 0.73(3) 1 calc R U P A 2
H19E H 1.229090 -0.195461 0.377901 0.120 Uiso 0.73(3) 1 calc R U P A 2
H19F H 1.098947 -0.134409 0.340798 0.120 Uiso 0.73(3) 1 calc R U P A 2
C15A C 1.0888(14) -0.2475(9) 0.4344(9) 0.071(4) Uani 0.73(3) 1 d D U P A 2
C17A C 1.1724(14) -0.3344(9) 0.4692(9) 0.077(4) Uani 0.73(3) 1 d D U P A 2
H17D H 1.133883 -0.373132 0.510836 0.116 Uiso 0.73(3) 1 calc R U P A 2
H17E H 1.248689 -0.334299 0.491327 0.116 Uiso 0.73(3) 1 calc R U P A 2
H17F H 1.188280 -0.351603 0.427800 0.116 Uiso 0.73(3) 1 calc R U P A 2
C38A C 1.085(3) -0.2181(12) 0.4976(11) 0.096(6) Uani 0.73(3) 1 d D U P A 2
H38D H 1.035147 -0.161394 0.476605 0.143 Uiso 0.73(3) 1 calc R U P A 2
H38E H 1.167302 -0.219532 0.512736 0.143 Uiso 0.73(3) 1 calc R U P A 2
H38F H 1.050995 -0.254518 0.543804 0.143 Uiso 0.73(3) 1 calc R U P A 2

loop_
_atom_site_aniso_label
_atom_site_aniso_U_11
_atom_site_aniso_U_22
_atom_site_aniso_U_33
_atom_site_aniso_U_23
_atom_site_aniso_U_13
_atom_site_aniso_U_12
Ta1 0.0312(6) 0.0256(7) 0.0260(6) -0.0091(5) -0.0072(4) -0.0051(5)
Ta2 0.0412(5) 0.0257(6) 0.0347(6) -0.0158(4) -0.0062(4) -0.0056(4)
As1 0.0549(5) 0.0566(5) 0.0543(5) -0.0355(4) 0.0189(4) -0.0321(4)
As2 0.0675(6) 0.0577(6) 0.0576(5) -0.0369(5) 0.0126(4) -0.0150(5)
As3 0.0584(11) 0.0292(9) 0.0352(9) -0.0130(7) 0.0051(7) -0.0173(8)
As4 0.0620(11) 0.0370(8) 0.0362(8) -0.0215(7) -0.0042(7) -0.0054(8)
As5 0.0358(8) 0.0639(10) 0.0479(8) -0.0314(8) -0.0067(6) -0.0035(7)
As6 0.0453(8) 0.0557(11) 0.0436(8) -0.0296(8) 0.0036(6) -0.0226(8)
As7 0.0747(11) 0.0368(8) 0.0397(8) -0.0183(6) 0.0152(7) -0.0210(7)
As8 0.0544(9) 0.0337(7) 0.0343(7) -0.0161(6) -0.0126(6) 0.0009(6)
Al1 0.0409(12) 0.0376(12) 0.0493(13) -0.0213(10) 0.0094(10) -0.0165(10)
O1 0.064(5) 0.082(5) 0.070(5) -0.037(5) 0.013(4) -0.033(4)
O2 0.068(4) 0.036(3) 0.073(4) -0.020(3) 0.016(3) -0.017(3)
F1 0.062(5) 0.068(5) 0.122(8) -0.002(6) 0.015(5) -0.015(5)
F2 0.078(6) 0.077(6) 0.079(7) -0.004(6) -0.004(5) -0.008(5)
O3 0.056(4) 0.074(5) 0.098(5) -0.014(4) 0.023(4) -0.040(4)
C1 0.088(6) 0.039(4) 0.042(4) -0.025(4) 0.020(4) -0.026(4)
C2 0.143(10) 0.053(5) 0.045(5) -0.030(4) 0.013(5) -0.058(6)
C3 0.135(10) 0.038(5) 0.054(5) -0.029(4) 0.035(6) -0.029(6)
C4 0.076(6) 0.041(4) 0.029(3) -0.017(3) 0.012(3) -0.022(4)
F3 0.062(7) 0.101(7) 0.130(10) -0.054(7) -0.022(7) -0.002(6)
F4 0.108(7) 0.082(6) 0.114(7) -0.063(5) 0.029(6) -0.004(6)
F5 0.124(7) 0.090(7) 0.057(5) -0.037(5) 0.015(5) -0.021(6)
C5 0.114(8) 0.046(5) 0.040(4) -0.021(4) 0.031(5) -0.035(5)
F6 0.084(6) 0.071(5) 0.125(7) -0.007(5) 0.011(5) -0.047(4)
C6 0.070(6) 0.070(6) 0.041(4) -0.017(4) -0.017(4) -0.033(5)
C7 0.078(11) 0.071(11) 0.063(12) -0.040(9) 0.020(8) -0.049(9)
F7 0.140(10) 0.089(9) 0.086(7) -0.026(6) -0.007(7) 0.003(8)
O4 0.088(5) 0.056(5) 0.073(5) -0.044(4) 0.021(4) -0.038(4)
F8 0.109(9) 0.121(8) 0.098(8) -0.064(7) -0.028(6) -0.011(6)
F9 0.116(7) 0.090(6) 0.102(6) -0.065(5) 0.062(5) -0.062(5)
F10 0.074(6) 0.117(9) 0.143(9) 0.013(7) 0.027(6) -0.040(6)
C8 0.061(5) 0.043(5) 0.045(4) 0.006(4) -0.029(4) -0.020(4)
F11 0.121(8) 0.118(7) 0.070(5) -0.062(5) -0.009(6) -0.004(6)
F12 0.116(8) 0.101(7) 0.072(7) -0.019(6) 0.014(6) 0.019(6)
F13 0.078(5) 0.085(6) 0.120(7) -0.013(6) 0.021(5) -0.037(5)
F14 0.093(7) 0.107(7) 0.077(6) -0.036(5) -0.004(5) -0.030(6)
C9 0.064(4) 0.080(4) 0.109(5) -0.019(4) 0.012(4) -0.040(4)
F15 0.107(7) 0.103(7) 0.123(8) -0.048(6) 0.007(6) -0.022(6)
C10 0.094(7) 0.032(4) 0.070(6) -0.015(4) 0.044(6) -0.010(5)
F16 0.077(6) 0.079(7) 0.136(8) -0.017(6) 0.026(6) -0.038(5)
F17 0.112(7) 0.097(6) 0.080(5) -0.060(5) 0.037(5) -0.028(5)
C11 0.071(4) 0.077(4) 0.091(4) -0.056(4) 0.006(4) -0.035(4)
F18 0.074(6) 0.087(6) 0.107(7) -0.035(6) 0.007(5) -0.060(5)
C12 0.165(12) 0.038(5) 0.045(5) -0.027(4) 0.043(6) -0.039(6)
C13 0.179(12) 0.047(5) 0.031(4) -0.017(4) 0.008(6) -0.060(7)
C14 0.089(4) 0.055(4) 0.082(4) -0.037(4) 0.005(4) -0.021(4)
C15 0.071(14) 0.063(14) 0.065(14) -0.031(7) 0.005(5) -0.017(6)
F19 0.121(8) 0.102(8) 0.140(9) -0.073(7) -0.001(7) -0.024(7)
F20 0.104(7) 0.131(8) 0.085(6) -0.036(6) -0.024(5) -0.002(6)
F21 0.126(7) 0.085(7) 0.105(7) -0.053(6) 0.022(6) 0.006(6)
F22 0.115(8) 0.100(8) 0.165(9) -0.002(7) -0.028(7) -0.066(6)
F23 0.065(5) 0.108(7) 0.130(8) -0.008(7) 0.003(6) -0.005(5)
C16 0.150(12) 0.035(5) 0.073(7) -0.024(5) 0.061(8) -0.016(6)
C17 0.110(12) 0.094(13) 0.092(12) -0.047(8) 0.008(9) -0.031(9)
C18 0.092(11) 0.040(8) 0.062(9) -0.021(7) 0.014(8) -0.030(7)
C19 0.043(11) 0.026(10) 0.045(10) -0.024(8) 0.001(7) -0.012(7)
F24 0.147(8) 0.111(9) 0.077(6) -0.008(7) 0.024(6) -0.015(7)
C20 0.084(10) 0.053(7) 0.054(8) -0.031(6) 0.002(7) -0.039(7)
F25 0.093(7) 0.140(9) 0.098(7) -0.068(7) 0.008(6) -0.018(6)
F26 0.143(8) 0.097(7) 0.144(8) -0.076(6) -0.035(7) -0.032(6)
F27 0.115(8) 0.158(9) 0.123(8) -0.031(7) -0.045(7) -0.007(7)
F28 0.147(9) 0.104(7) 0.132(8) -0.068(6) 0.022(7) -0.060(7)
F29 0.093(7) 0.150(9) 0.102(7) -0.094(7) 0.014(5) -0.055(6)
C21 0.114(15) 0.071(12) 0.068(12) -0.020(11) 0.041(13) -0.031(12)
C22 0.097(5) 0.070(4) 0.075(4) -0.054(4) 0.011(4) -0.028(4)
F30 0.141(10) 0.098(8) 0.179(11) -0.075(8) -0.009(9) 0.014(8)
F31 0.106(9) 0.128(10) 0.120(9) -0.006(8) 0.013(7) -0.085(8)
C23 0.111(6) 0.076(5) 0.097(6) -0.036(5) 0.001(6) -0.013(5)
C24 0.070(5) 0.082(5) 0.110(6) -0.012(5) 0.015(5) -0.032(5)
F32 0.132(8) 0.115(7) 0.159(8) -0.074(6) 0.013(7) -0.072(6)
C25 0.073(5) 0.097(6) 0.123(6) -0.016(5) 0.012(5) -0.033(5)
F33 0.144(9) 0.043(5) 0.142(10) 0.009(6) 0.039(8) -0.017(6)
C26 0.098(5) 0.071(5) 0.093(5) -0.040(4) -0.002(5) -0.021(5)
C27 0.131(13) 0.047(7) 0.042(7) -0.016(6) 0.005(7) -0.022(8)
F34 0.086(7) 0.184(11) 0.112(8) -0.096(8) 0.047(6) -0.049(7)
C28 0.160(15) 0.074(9) 0.069(9) -0.046(8) 0.061(9) -0.051(10)
C29 0.084(6) 0.107(6) 0.105(6) -0.062(6) 0.011(6) -0.029(6)
F35 0.147(9) 0.089(7) 0.132(9) -0.005(7) -0.018(8) -0.065(7)
C30 0.096(11) 0.057(8) 0.064(9) -0.038(7) 0.015(8) -0.020(8)
C31 0.094(10) 0.077(9) 0.085(9) -0.032(8) 0.055(8) -0.038(8)
C32 0.099(7) 0.091(6) 0.087(6) -0.053(5) 0.017(6) -0.034(6)
C33 0.106(14) 0.075(12) 0.056(9) -0.038(9) 0.027(9) -0.013(10)
F36 0.108(8) 0.145(9) 0.142(8) -0.064(8) 0.034(7) -0.034(8)
C34 0.109(13) 0.067(10) 0.054(9) -0.026(8) -0.015(9) -0.047(10)
C35 0.128(16) 0.076(12) 0.083(12) -0.050(10) 0.055(11) -0.009(12)
C36 0.087(6) 0.088(5) 0.103(6) -0.051(5) -0.003(5) -0.026(5)
C37 0.102(5) 0.088(5) 0.075(5) -0.046(4) 0.002(5) -0.020(5)
C38 0.023(10) 0.023(9) 0.035(10) -0.019(7) 0.000(7) 0.001(7)
C39 0.111(6) 0.084(6) 0.091(5) -0.045(5) 0.012(5) -0.017(5)
C40 0.081(5) 0.091(5) 0.113(6) -0.046(5) 0.007(5) -0.042(5)
C41 0.086(5) 0.096(6) 0.126(6) -0.023(5) -0.007(5) -0.046(5)
C42 0.110(5) 0.072(5) 0.107(6) -0.013(5) 0.016(6) -0.019(5)
As9 0.0438(10) 0.0508(11) 0.0612(11) -0.0380(9) -0.0175(8) 0.0071(8)
As10 0.0446(11) 0.0547(14) 0.0806(15) -0.0462(13) 0.0187(10) -0.0246(10)
As11 0.0617(13) 0.0235(8) 0.0334(9) -0.0141(7) -0.0040(9) -0.0018(8)
As12 0.0800(18) 0.0262(10) 0.0303(11) -0.0073(8) 0.0030(10) -0.0004(10)
O5 0.066(5) 0.070(5) 0.071(5) -0.047(5) 0.012(5) -0.036(5)
C43 0.075(4) 0.081(4) 0.095(5) -0.050(4) 0.006(4) -0.035(4)
F37 0.111(9) 0.111(10) 0.140(10) -0.013(9) 0.019(9) -0.053(9)
F38 0.125(11) 0.090(9) 0.156(11) -0.052(9) 0.005(9) -0.059(8)
F39 0.119(10) 0.105(9) 0.127(10) -0.065(8) -0.021(8) -0.040(8)
F40 0.099(9) 0.058(7) 0.106(9) -0.049(7) 0.005(7) -0.027(6)
F41 0.109(12) 0.117(13) 0.144(14) -0.001(12) 0.067(11) -0.032(11)
F42 0.118(10) 0.126(10) 0.133(10) -0.083(8) 0.033(9) -0.016(9)
C44 0.090(6) 0.097(6) 0.113(6) -0.054(5) 0.005(5) -0.032(5)
F43 0.186(13) 0.130(12) 0.057(8) -0.043(8) 0.008(9) 0.008(11)
F44 0.113(10) 0.088(10) 0.158(11) -0.053(9) 0.055(9) 0.007(9)
C45 0.090(6) 0.090(6) 0.103(6) -0.043(5) -0.002(5) -0.028(5)
C46 0.092(7) 0.106(7) 0.124(7) -0.040(7) 0.015(7) -0.032(7)
F45 0.073(9) 0.100(9) 0.115(11) -0.043(9) -0.026(9) -0.031(8)
F46 0.102(11) 0.093(10) 0.089(11) -0.016(9) -0.012(10) -0.020(10)
F47 0.142(9) 0.097(9) 0.095(9) -0.049(8) 0.021(8) -0.003(8)
F48 0.083(9) 0.072(8) 0.099(10) -0.030(8) -0.006(8) -0.039(7)
F49 0.115(10) 0.099(11) 0.124(10) -0.041(10) 0.041(9) 0.004(10)
F50 0.087(9) 0.103(12) 0.107(11) -0.007(10) 0.029(9) -0.021(10)
C47 0.096(5) 0.063(4) 0.090(5) -0.031(4) 0.006(4) -0.019(4)
F51 0.132(11) 0.073(10) 0.134(11) -0.048(9) -0.001(10) 0.016(9)
F52 0.150(12) 0.078(12) 0.064(9) -0.011(9) -0.048(9) -0.029(10)
F53 0.111(10) 0.082(9) 0.120(11) -0.047(9) -0.017(10) -0.028(8)
C48 0.111(6) 0.074(6) 0.100(6) -0.037(6) -0.003(6) -0.014(6)
F54 0.125(10) 0.069(9) 0.113(11) 0.017(9) 0.018(10) -0.020(9)
C49 0.097(6) 0.073(5) 0.094(6) -0.034(5) 0.000(5) -0.020(5)
C50 0.113(6) 0.078(7) 0.100(7) -0.014(7) 0.010(7) -0.018(6)
F55 0.123(11) 0.082(9) 0.115(9) -0.060(8) 0.016(9) -0.015(9)
F56 0.110(9) 0.106(9) 0.109(9) -0.062(8) 0.014(8) -0.012(8)
O6 0.094(6) 0.068(6) 0.078(6) -0.056(5) 0.011(6) -0.028(6)
F57 0.095(9) 0.081(9) 0.079(11) -0.029(8) -0.011(9) -0.014(8)
F58 0.115(10) 0.099(10) 0.098(10) -0.046(8) -0.006(9) -0.024(9)
F59 0.071(10) 0.101(12) 0.092(12) -0.014(10) -0.010(9) -0.001(9)
F60 0.115(11) 0.079(10) 0.124(12) -0.050(9) 0.006(10) -0.056(9)
F61 0.129(13) 0.127(12) 0.079(10) -0.050(9) -0.005(11) -0.006(12)
F62 0.115(9) 0.095(9) 0.095(8) -0.039(8) 0.021(8) -0.047(8)
F63 0.122(12) 0.093(12) 0.085(10) -0.030(9) -0.004(10) 0.011(10)
C51 0.100(5) 0.075(5) 0.079(5) -0.048(4) 0.010(4) -0.023(4)
C52 0.103(6) 0.086(6) 0.078(5) -0.047(5) 0.007(5) -0.020(5)
C53 0.099(7) 0.086(7) 0.085(7) -0.041(6) -0.001(6) -0.025(6)
C54 0.107(6) 0.081(6) 0.088(6) -0.047(5) 0.009(6) -0.018(6)
F64 0.112(9) 0.095(9) 0.147(9) -0.015(9) 0.003(9) -0.054(8)
O7 0.060(6) 0.078(6) 0.103(6) -0.014(6) 0.019(6) -0.038(6)
F65 0.089(10) 0.092(10) 0.112(10) -0.014(9) 0.014(9) -0.027(9)
F66 0.081(11) 0.104(12) 0.138(12) -0.001(11) 0.028(10) -0.021(10)
C55 0.069(4) 0.085(4) 0.112(5) -0.017(4) 0.011(4) -0.038(4)
F67 0.120(11) 0.123(12) 0.123(11) -0.029(11) -0.011(10) -0.025(10)
F68 0.092(12) 0.077(10) 0.146(12) 0.000(11) 0.029(11) -0.005(11)
F69 0.099(11) 0.114(12) 0.146(12) -0.023(11) -0.025(11) -0.042(10)
F70 0.099(10) 0.100(10) 0.121(10) -0.039(9) 0.008(9) -0.004(9)
F71 0.081(10) 0.140(12) 0.120(12) -0.020(11) -0.003(11) 0.003(10)
C56 0.077(6) 0.084(6) 0.119(6) -0.009(6) 0.014(6) -0.034(6)
F72 0.098(10) 0.124(10) 0.117(10) -0.037(9) -0.019(9) -0.051(9)
C57 0.077(6) 0.096(6) 0.121(6) -0.018(6) 0.011(5) -0.031(5)
C58 0.084(6) 0.100(6) 0.121(6) -0.019(6) -0.003(6) -0.036(6)
C59 0.072(10) 0.051(9) 0.043(8) -0.032(7) 0.016(8) -0.024(8)
C60 0.051(10) 0.045(9) 0.048(9) -0.027(8) 0.016(8) -0.018(8)
C61 0.076(13) 0.050(11) 0.038(10) -0.005(9) 0.037(10) -0.016(10)
C62 0.107(13) 0.081(12) 0.047(9) -0.047(9) 0.035(9) -0.026(11)
C63 0.11(2) 0.050(16) 0.047(15) -0.025(13) 0.020(15) -0.034(15)
C64 0.10(2) 0.09(2) 0.062(19) -0.037(18) 0.044(18) -0.055(19)
C65 0.09(2) 0.032(14) 0.048(16) -0.029(13) 0.043(15) -0.032(14)
C66 0.079(11) 0.038(7) 0.038(8) -0.033(6) 0.020(7) -0.030(8)
C67 0.085(15) 0.052(12) 0.063(14) -0.037(11) 0.018(12) -0.037(11)
C68 0.089(14) 0.042(10) 0.065(12) -0.037(9) 0.033(11) -0.028(10)
C69 0.077(12) 0.015(7) 0.033(8) 0.003(6) -0.007(8) -0.011(7)
Ta3 0.0396(6) 0.0227(6) 0.0297(7) -0.0114(5) -0.0021(5) -0.0040(5)
Ta8 0.0297(7) 0.0254(8) 0.0224(6) -0.0098(6) -0.0035(4) -0.0036(5)
C19A 0.097(9) 0.076(8) 0.081(8) -0.035(6) -0.002(6) -0.049(7)
C15A 0.094(7) 0.068(6) 0.072(6) -0.041(5) -0.007(4) -0.037(4)
C17A 0.110(8) 0.078(7) 0.071(7) -0.039(5) -0.011(5) -0.063(6)
C38A 0.130(11) 0.097(9) 0.087(9) -0.062(7) -0.005(7) -0.032(8)

loop_
_atom_type_symbol
_atom_type_description
_atom_type_scat_dispersion_real
_atom_type_scat_dispersion_imag
_atom_type_scat_source
C C 0.0033 0.0016 'International Tables Vol C Tables 4.2.6.8 and 6.1.1.4'
H H 0.0000 0.0000 'International Tables Vol C Tables 4.2.6.8 and 6.1.1.4'
Al Al 0.0645 0.0514 'International Tables Vol C Tables 4.2.6.8 and 6.1.1.4'
As As 0.0499 2.0058 'International Tables Vol C Tables 4.2.6.8 and 6.1.1.4'
F F 0.0171 0.0103 'International Tables Vol C Tables 4.2.6.8 and 6.1.1.4'
O O 0.0106 0.0060 'International Tables Vol C Tables 4.2.6.8 and 6.1.1.4'
Ta Ta -0.7052 6.5227 'International Tables Vol C Tables 4.2.6.8 and 6.1.1.4'

loop_
_exptl_crystal_face_index_h
_exptl_crystal_face_index_k
_exptl_crystal_face_index_l
_exptl_crystal_face_perp_dist
-2 -1 0 0.0292
2 1 0 0.0190
1 -2 -2 0.0277
0 1 1 0.0330
1 2 2 0.0357
0 0 1 0.0294
2 11 -17 0.0099
0 -1 1 0.0196
-1 -1 1 0.0248
1 -2 0 0.0179
-1 -2 -2 0.0238

loop_
_geom_angle_atom_site_label_1
_geom_angle_atom_site_label_2
_geom_angle_atom_site_label_3
_geom_angle
_geom_angle_site_symmetry_1
_geom_angle_site_symmetry_3
_geom_angle_publ_flag
As1 Ta1 Ta2 58.92(5) . . ?
As1 Ta1 As3 98.81(7) . . ?
As1 Ta1 As5 130.24(7) . . ?
As1 Ta1 As6 105.60(8) . . ?
As1 Ta1 As8 83.83(7) . . ?
As3 Ta1 Ta2 54.20(6) . . ?
As3 Ta1 As5 96.97(9) . . ?
As3 Ta1 As6 52.63(7) . . ?
As3 Ta1 As8 134.54(9) . . ?
As5 Ta1 Ta2 95.48(7) . . ?
As5 Ta1 As6 52.29(6) . . ?
As5 Ta1 As8 52.74(6) . . ?
As6 Ta1 Ta2 48.92(5) . . ?
As8 Ta1 Ta2 91.82(6) . . ?
As8 Ta1 As6 82.75(6) . . ?
C1 Ta1 Ta2 152.0(2) . . ?
C1 Ta1 As1 93.3(2) . . ?
C1 Ta1 As3 142.8(2) . . ?
C1 Ta1 As5 101.7(2) . . ?
C1 Ta1 As6 153.9(2) . . ?
C1 Ta1 As8 81.5(2) . . ?
C1 Ta1 C4 57.7(3) . . ?
C1 Ta1 C6 34.3(3) . . ?
C1 Ta1 C8 56.8(3) . . ?
C4 Ta1 Ta2 145.42(19) . . ?
C4 Ta1 As1 137.4(2) . . ?
C4 Ta1 As3 91.22(19) . . ?
C4 Ta1 As5 88.8(2) . . ?
C4 Ta1 As6 113.2(2) . . ?
C4 Ta1 As8 117.2(2) . . ?
C4 Ta1 C8 32.9(3) . . ?
C6 Ta1 Ta2 132.1(3) . . ?
C6 Ta1 As1 82.4(3) . . ?
C6 Ta1 As3 112.9(2) . . ?
C6 Ta1 As5 132.3(3) . . ?
C6 Ta1 As6 163.8(2) . . ?
C6 Ta1 As8 112.4(2) . . ?
C6 Ta1 C4 55.8(3) . . ?
C6 Ta1 C8 33.6(3) . . ?
C8 Ta1 Ta2 129.6(2) . . ?
C8 Ta1 As1 106.4(2) . . ?
C8 Ta1 As3 86.0(2) . . ?
C8 Ta1 As5 121.6(3) . . ?
C8 Ta1 As6 130.7(2) . . ?
C8 Ta1 As8 137.1(2) . . ?
C10 Ta1 Ta2 171.8(3) . . ?
C10 Ta1 As1 127.9(3) . . ?
C10 Ta1 As3 124.2(2) . . ?
C10 Ta1 As5 76.5(3) . . ?
C10 Ta1 As6 123.1(3) . . ?
C10 Ta1 As8 84.8(3) . . ?
C10 Ta1 C1 34.7(3) . . ?
C10 Ta1 C4 34.4(3) . . ?
C10 Ta1 C6 56.1(4) . . ?
C10 Ta1 C8 55.6(4) . . ?
As1 Ta2 Ta1 47.78(4) . . ?
As1 Ta2 As4 71.90(5) . . ?
As2 Ta2 Ta1 67.32(5) . . ?
As2 Ta2 As1 53.14(4) . . ?
As2 Ta2 As3 61.37(6) . . ?
As2 Ta2 As4 124.75(7) . . ?
As2 Ta2 As6 112.46(7) . . ?
As2 Ta2 As7 94.20(6) . . ?
As2 Ta2 C2 139.4(3) . . ?
As2 Ta2 C12 135.6(3) . . ?
As2 Ta2 C16 100.6(4) . . ?
As3 Ta2 Ta1 50.28(5) . . ?
As3 Ta2 As1 86.78(5) . . ?
As3 Ta2 As4 115.28(8) . . ?
As3 Ta2 As7 135.91(7) . . ?
As4 Ta2 Ta1 72.38(5) . . ?
As6 Ta2 Ta1 57.29(6) . . ?
As6 Ta2 As1 102.94(6) . . ?
As6 Ta2 As3 54.49(7) . . ?
As6 Ta2 As4 71.68(7) . . ?
As6 Ta2 As7 117.11(8) . . ?
As7 Ta2 Ta1 87.40(6) . . ?
As7 Ta2 As1 50.78(4) . . ?
As7 Ta2 As4 47.24(5) . . ?
C2 Ta2 Ta1 143.3(3) . . ?
C2 Ta2 As1 160.1(2) . . ?
C2 Ta2 As3 112.6(2) . . ?
C2 Ta2 As4 94.9(3) . . ?
C2 Ta2 As6 86.2(3) . . ?
C2 Ta2 As7 109.3(2) . . ?
C2 Ta2 C12 33.3(3) . . ?
C3 Ta2 Ta1 150.5(3) . . ?
C3 Ta2 As1 122.3(3) . . ?
C3 Ta2 As2 85.1(3) . . ?
C3 Ta2 As3 107.9(2) . . ?
C3 Ta2 As4 135.4(3) . . ?
C3 Ta2 As6 131.5(3) . . ?
C3 Ta2 As7 105.5(2) . . ?
C3 Ta2 C2 57.4(4) . . ?
C3 Ta2 C12 56.5(4) . . ?
C3 Ta2 C13 35.9(4) . . ?
C3 Ta2 C16 33.8(3) . . ?
C12 Ta2 Ta1 152.9(3) . . ?
C12 Ta2 As1 127.5(2) . . ?
C12 Ta2 As3 145.7(2) . . ?
C12 Ta2 As4 80.9(2) . . ?
C12 Ta2 As6 109.9(3) . . ?
C12 Ta2 As7 77.7(2) . . ?
C13 Ta2 Ta1 141.5(3) . . ?
C13 Ta2 As1 156.0(3) . . ?
C13 Ta2 As2 105.9(3) . . ?
C13 Ta2 As3 92.4(2) . . ?
C13 Ta2 As4 129.0(3) . . ?
C13 Ta2 As6 95.9(3) . . ?
C13 Ta2 As7 131.0(3) . . ?
C13 Ta2 C2 34.2(4) . . ?
C13 Ta2 C12 56.6(3) . . ?
C13 Ta2 C16 58.3(4) . . ?
C16 Ta2 Ta1 157.7(3) . . ?
C16 Ta2 As1 109.9(3) . . ?
C16 Ta2 As3 141.6(3) . . ?
C16 Ta2 As4 102.9(3) . . ?
C16 Ta2 As6 143.1(4) . . ?
C16 Ta2 As7 74.5(2) . . ?
C16 Ta2 C2 57.5(5) . . ?
C16 Ta2 C12 35.0(4) . . ?
Ta1 As1 Ta2 73.30(6) . . ?
As2 As1 Ta1 81.12(5) . . ?
As2 As1 Ta2 52.05(4) . . ?
As2 As1 As7 104.79(5) . . ?
As2 As1 As11 105.92(5) . . ?
As2 As1 Ta3 60.84(4) . . ?
As2 As1 Ta8 72.98(5) . . ?
As7 As1 Ta1 116.63(6) . . ?
As7 As1 Ta2 64.52(5) . . ?
As11 As1 Ta3 45.08(4) . . ?
Ta8 As1 As11 86.87(6) . . ?
Ta8 As1 Ta3 75.12(7) . . ?
Ta2 As2 As1 74.81(5) . . ?
Ta2 As2 As3 65.88(7) . . ?
As1 As2 As3 100.55(6) . . ?
As1 As2 Ta3 69.37(5) . . ?
As1 As2 Ta8 54.81(5) . . ?
As12 As2 As1 109.86(7) . . ?
As12 As2 Ta3 85.00(8) . . ?
As12 As2 Ta8 55.32(7) . . ?
Ta3 As2 Ta8 72.09(6) . . ?
Ta1 As3 Ta2 75.51(7) . . ?
Ta1 As3 As2 76.00(7) . . ?
As2 As3 Ta2 52.75(5) . . ?
As6 As3 Ta1 69.33(7) . . ?
As6 As3 Ta2 59.14(7) . . ?
As6 As3 As2 108.74(8) . . ?
As4 As4 Ta2 116.85(11) 2_746 . ?
As4 As4 As7 84.26(12) 2_746 . ?
As4 As4 As8 139.54(13) 2_746 . ?
As7 As4 Ta2 63.07(7) . . ?
As7 As4 As8 107.80(9) . . ?
As8 As4 Ta2 102.70(7) . . ?
As6 As5 Ta1 68.59(7) . . ?
As8 As5 Ta1 65.31(6) . . ?
As8 As5 As6 100.10(8) . . ?
Ta2 As6 Ta1 73.79(6) . . ?
As3 As6 Ta1 58.03(5) . . ?
As3 As6 Ta2 66.37(7) . . ?
As3 As6 As5 107.38(7) . . ?
As5 As6 Ta1 59.12(6) . . ?
As5 As6 Ta2 122.97(8) . . ?
As1 As7 Ta2 64.70(5) . . ?
As4 As7 Ta2 69.68(6) . . ?
As4 As7 As1 91.62(7) . . ?
As4 As8 Ta1 93.09(8) . . ?
As5 As8 Ta1 61.94(6) . . ?
As5 As8 As4 96.75(7) . . ?
O2 Al1 O1 106.1(7) . . ?
O2 Al1 O3 108.7(7) . . ?
O2 Al1 O6 100.3(8) . . ?
O3 Al1 O1 113.1(11) . . ?
O4 Al1 O1 108.2(9) . . ?
O4 Al1 O2 118.6(4) . . ?
O4 Al1 O3 102.4(7) . . ?
O5 Al1 O2 111.2(9) . . ?
O5 Al1 O6 107.9(14) . . ?
O5 Al1 O7 110(2) . . ?
O7 Al1 O2 110.6(15) . . ?
O7 Al1 O6 116.7(19) . . ?
C11 O1 Al1 156.8(17) . . ?
C14 O2 Al1 153.2(7) . . ?
C47 O2 Al1 156.2(10) . . ?
C9 O3 Al1 157.1(14) . . ?
C6 C1 Ta1 74.2(4) . . ?
C6 C1 C20 115.3(9) . . ?
C6 C1 C66 137.7(10) . . ?
C6 C1 Ta8 65.1(4) . . ?
C10 C1 Ta1 71.1(5) . . ?
C10 C1 C6 104.7(7) . . ?
C10 C1 C20 135.0(10) . . ?
C10 C1 C66 117.6(10) . . ?
C10 C1 Ta8 73.1(5) . . ?
C20 C1 Ta1 138.0(7) . . ?
C66 C1 Ta8 126.6(6) . . ?
C12 C2 Ta2 73.7(5) . . ?
C12 C2 C15 121.5(12) . . ?
C12 C2 Ta3 67.7(5) . . ?
C12 C2 C15A 126.1(10) . . ?
C13 C2 Ta2 66.0(5) . . ?
C13 C2 C12 106.6(11) . . ?
C13 C2 C15 124.7(11) . . ?
C13 C2 Ta3 76.4(5) . . ?
C13 C2 C15A 126.7(9) . . ?
C15 C2 Ta2 149.2(12) . . ?
C15A C2 Ta3 127.8(9) . . ?
Ta2 C3 H3 116.2 . . ?
C13 C3 Ta2 72.7(6) . . ?
C13 C3 H3 124.4 . . ?
C13 C3 Ta3 72.6(6) . . ?
C16 C3 Ta2 78.3(6) . . ?
C16 C3 H3 124.4 . . ?
C16 C3 C13 111.1(12) . . ?
C16 C3 Ta3 69.8(5) . . ?
C5 C4 Ta1 131.1(6) . . ?
C5 C4 Ta8 130.0(5) . . ?
C8 C4 Ta1 74.0(5) . . ?
C8 C4 C5 126.4(8) . . ?
C8 C4 C10 105.5(8) . . ?
C8 C4 Ta8 66.5(5) . . ?
C10 C4 Ta1 67.7(5) . . ?
C10 C4 C5 127.2(8) . . ?
C10 C4 Ta8 76.2(5) . . ?
C4 C5 C28 106.5(9) . . ?
C4 C5 C31 111.6(8) . . ?
C4 C5 C63 111.3(16) . . ?
C4 C5 C64 104.5(18) . . ?
C27 C5 C4 112.0(10) . . ?
C27 C5 C28 109.9(10) . . ?
C27 C5 C31 108.8(10) . . ?
C31 C5 C28 108.0(12) . . ?
C63 C5 C64 101(3) . . ?
C65 C5 C4 118.8(14) . . ?
C65 C5 C63 115(2) . . ?
C65 C5 C64 104(3) . . ?
Ta1 C6 H6 119.2 . . ?
C1 C6 Ta1 71.5(4) . . ?
C1 C6 H6 125.1 . . ?
C1 C6 C8 109.8(8) . . ?
C1 C6 Ta8 80.8(5) . . ?
C8 C6 Ta1 75.9(5) . . ?
C8 C6 H6 125.1 . . ?
C8 C6 Ta8 70.0(5) . . ?
H7A C7 H7B 109.5 . . ?
H7A C7 H7C 109.5 . . ?
H7B C7 H7C 109.5 . . ?
C20 C7 H7A 109.5 . . ?
C20 C7 H7B 109.5 . . ?
C20 C7 H7C 109.5 . . ?
C22 O4 Al1 148.2(9) . . ?
Ta1 C8 H8 122.3 . . ?
C4 C8 Ta1 73.1(4) . . ?
C4 C8 C6 108.6(8) . . ?
C4 C8 H8 125.7 . . ?
C4 C8 Ta8 78.6(4) . . ?
C6 C8 Ta1 70.6(4) . . ?
C6 C8 H8 125.7 . . ?
C6 C8 Ta8 73.7(5) . . ?
O3 C9 C24 110.1(11) . . ?
O3 C9 C25 115.0(12) . . ?
O3 C9 C41 110.7(12) . . ?
C24 C9 C25 105.9(10) . . ?
C24 C9 C41 109.0(11) . . ?
C41 C9 C25 105.9(10) . . ?
Ta1 C10 H10 115.3 . . ?
C1 C10 Ta1 74.2(5) . . ?
C1 C10 C4 111.3(9) . . ?
C1 C10 H10 124.3 . . ?
C1 C10 Ta8 74.1(5) . . ?
C4 C10 Ta1 77.9(5) . . ?
C4 C10 H10 124.3 . . ?
C4 C10 Ta8 69.9(5) . . ?
O1 C11 C29 111.6(14) . . ?
O1 C11 C36 113.5(12) . . ?
O1 C11 C40 108.5(14) . . ?
C29 C11 C36 111.4(11) . . ?
C29 C11 C40 105.5(10) . . ?
C36 C11 C40 105.8(10) . . ?
Ta2 C12 H12 123.1 . . ?
C2 C12 Ta2 73.1(5) . . ?
C2 C12 H12 125.7 . . ?
C2 C12 C16 108.6(9) . . ?
C2 C12 Ta3 76.7(5) . . ?
C16 C12 Ta2 69.8(6) . . ?
C16 C12 H12 125.7 . . ?
C16 C12 Ta3 76.2(6) . . ?
Ta2 C13 H13 115.0 . . ?
C2 C13 Ta2 79.8(5) . . ?
C2 C13 C3 108.3(9) . . ?
C2 C13 H13 125.9 . . ?
C2 C13 Ta3 69.7(5) . . ?
C3 C13 Ta2 71.4(5) . . ?
C3 C13 H13 125.9 . . ?
C3 C13 Ta3 74.2(5) . . ?
O2 C14 C23 107.5(10) . . ?
O2 C14 C26 110.1(10) . . ?
O2 C14 C42 110.1(10) . . ?
C23 C14 C26 110.1(11) . . ?
C23 C14 C42 111.1(11) . . ?
C42 C14 C26 107.9(10) . . ?
C2 C15 C17 110(2) . . ?
C2 C15 C19 105.5(15) . . ?
C2 C15 C38 105.0(15) . . ?
C17 C15 C19 109.1(18) . . ?
C38 C15 C17 111.4(17) . . ?
C38 C15 C19 115.8(16) . . ?
C3 C16 Ta2 67.8(5) . . ?
C3 C16 C12 105.3(11) . . ?
C3 C16 C30 130.6(11) . . ?
C3 C16 C59 124.6(14) . . ?
C3 C16 Ta3 77.6(6) . . ?
C12 C16 Ta2 75.2(5) . . ?
C12 C16 C30 112.4(11) . . ?
C12 C16 C59 130.1(10) . . ?
C12 C16 Ta3 66.9(5) . . ?
C30 C16 Ta2 151.6(9) . . ?
C59 C16 Ta3 118.5(8) . . ?
C15 C17 H17A 109.5 . . ?
C15 C17 H17B 109.5 . . ?
C15 C17 H17C 109.5 . . ?
H17A C17 H17B 109.5 . . ?
H17A C17 H17C 109.5 . . ?
H17B C17 H17C 109.5 . . ?
H18A C18 H18B 109.5 . . ?
H18A C18 H18C 109.5 . . ?
H18B C18 H18C 109.5 . . ?
C20 C18 H18A 109.5 . . ?
C20 C18 H18B 109.5 . . ?
C20 C18 H18C 109.5 . . ?
C15 C19 H19A 109.5 . . ?
C15 C19 H19B 109.5 . . ?
C15 C19 H19C 109.5 . . ?
H19A C19 H19B 109.5 . . ?
H19A C19 H19C 109.5 . . ?
H19B C19 H19C 109.5 . . ?
C1 C20 C34 111.2(11) . . ?
C7 C20 C1 110.5(14) . . ?
C7 C20 C34 109.5(15) . . ?
C18 C20 C1 104.4(11) . . ?
C18 C20 C7 109.3(15) . . ?
C18 C20 C34 111.8(13) . . ?
H21A C21 H21B 109.5 . . ?
H21A C21 H21C 109.5 . . ?
H21B C21 H21C 109.5 . . ?
C30 C21 H21A 109.5 . . ?
C30 C21 H21B 109.5 . . ?
C30 C21 H21C 109.5 . . ?
O4 C22 C32 113.0(9) . . ?
O4 C22 C37 109.1(11) . . ?
O4 C22 C39 107.9(11) . . ?
C32 C22 C39 108.2(10) . . ?
C37 C22 C32 109.7(10) . . ?
C37 C22 C39 108.7(10) . . ?
F5 C23 C14 110.0(12) . . ?
F5 C23 F26 113.6(13) . . ?
F21 C23 F5 106.2(13) . . ?
F21 C23 C14 114.4(12) . . ?
F21 C23 F26 110.1(13) . . ?
F26 C23 C14 102.8(11) . . ?
F1 C24 F6 107.0(11) . . ?
F1 C24 C9 112.1(11) . . ?
F6 C24 C9 110.7(10) . . ?
F20 C24 F1 101.4(11) . . ?
F20 C24 F6 114.3(13) . . ?
F20 C24 C9 110.9(11) . . ?
F10 C25 C9 107.1(12) . . ?
F15 C25 F10 111.8(13) . . ?
F15 C25 C9 106.9(11) . . ?
F23 C25 F10 112.4(12) . . ?
F23 C25 C9 108.0(12) . . ?
F23 C25 F15 110.3(14) . . ?
F2 C26 F8 112.1(12) . . ?
F2 C26 F13 106.4(11) . . ?
F2 C26 C14 113.8(12) . . ?
F8 C26 F13 109.7(12) . . ?
F8 C26 C14 110.0(11) . . ?
F13 C26 C14 104.4(10) . . ?
C5 C27 H27A 109.5 . . ?
C5 C27 H27B 109.5 . . ?
C5 C27 H27C 109.5 . . ?
H27A C27 H27B 109.5 . . ?
H27A C27 H27C 109.5 . . ?
H27B C27 H27C 109.5 . . ?
C5 C28 H28A 109.5 . . ?
C5 C28 H28B 109.5 . . ?
C5 C28 H28C 109.5 . . ?
H28A C28 H28B 109.5 . . ?
H28A C28 H28C 109.5 . . ?
H28B C28 H28C 109.5 . . ?
F19 C29 C11 107.5(12) . . ?
F29 C29 C11 115.5(12) . . ?
F29 C29 F19 112.1(14) . . ?
F29 C29 F34 109.8(13) . . ?
F34 C29 C11 108.4(12) . . ?
F34 C29 F19 102.8(13) . . ?
C16 C30 C21 100.7(13) . . ?
C16 C30 C33 116.5(13) . . ?
C16 C30 C35 107.8(12) . . ?
C21 C30 C33 110.7(14) . . ?
C21 C30 C35 111.8(14) . . ?
C35 C30 C33 109.2(13) . . ?
C5 C31 H31A 109.5 . . ?
C5 C31 H31B 109.5 . . ?
C5 C31 H31C 109.5 . . ?
H31A C31 H31B 109.5 . . ?
H31A C31 H31C 109.5 . . ?
H31B C31 H31C 109.5 . . ?
F9 C32 F25 110.6(12) . . ?
F9 C32 C22 109.3(10) . . ?
F17 C32 F9 106.3(10) . . ?
F17 C32 F25 109.7(11) . . ?
F17 C32 C22 112.3(10) . . ?
F25 C32 C22 108.7(11) . . ?
C30 C33 H33A 109.5 . . ?
C30 C33 H33B 109.5 . . ?
C30 C33 H33C 109.5 . . ?
H33A C33 H33B 109.5 . . ?
H33A C33 H33C 109.5 . . ?
H33B C33 H33C 109.5 . . ?
C20 C34 H34A 109.5 . . ?
C20 C34 H34B 109.5 . . ?
C20 C34 H34C 109.5 . . ?
H34A C34 H34B 109.5 . . ?
H34A C34 H34C 109.5 . . ?
H34B C34 H34C 109.5 . . ?
C30 C35 H35A 109.5 . . ?
C30 C35 H35B 109.5 . . ?
C30 C35 H35C 109.5 . . ?
H35A C35 H35B 109.5 . . ?
H35A C35 H35C 109.5 . . ?
H35B C35 H35C 109.5 . . ?
F3 C36 C11 111.2(12) . . ?
F3 C36 F35 118.4(14) . . ?
F30 C36 F3 103.9(14) . . ?
F30 C36 C11 110.3(13) . . ?
F30 C36 F35 108.1(15) . . ?
F35 C36 C11 104.9(12) . . ?
F11 C37 F12 109.3(12) . . ?
F11 C37 C22 113.0(11) . . ?
F12 C37 C22 106.5(11) . . ?
F14 C37 F11 106.8(12) . . ?
F14 C37 F12 106.3(12) . . ?
F14 C37 C22 114.7(11) . . ?
C15 C38 H38A 109.5 . . ?
C15 C38 H38B 109.5 . . ?
C15 C38 H38C 109.5 . . ?
H38A C38 H38B 109.5 . . ?
H38A C38 H38C 109.5 . . ?
H38B C38 H38C 109.5 . . ?
F4 C39 F28 110.3(14) . . ?
F4 C39 C22 109.7(11) . . ?
F7 C39 F4 110.0(14) . . ?
F7 C39 F28 110.0(16) . . ?
F7 C39 C22 108.1(14) . . ?
F28 C39 C22 108.7(11) . . ?
F18 C40 C11 111.0(11) . . ?
F18 C40 F36 107.6(13) . . ?
F31 C40 C11 113.6(12) . . ?
F31 C40 F18 107.0(13) . . ?
F31 C40 F36 112.6(15) . . ?
F36 C40 C11 104.9(12) . . ?
F22 C41 C9 111.6(13) . . ?
F22 C41 F27 109.6(14) . . ?
F22 C41 F32 110.1(14) . . ?
F27 C41 C9 105.2(12) . . ?
F27 C41 F32 111.9(14) . . ?
F32 C41 C9 108.4(12) . . ?
F16 C42 C14 113.0(12) . . ?
F16 C42 F24 107.1(14) . . ?
F16 C42 F33 110.9(14) . . ?
F24 C42 C14 107.4(12) . . ?
F33 C42 C14 106.6(12) . . ?
F33 C42 F24 111.8(14) . . ?
As10 As9 As11 105.37(9) . . ?
As10 As9 Ta3 58.57(6) . . ?
As10 As9 Ta8 75.75(9) . . ?
As11 As9 Ta3 46.98(6) . . ?
Ta8 As9 As11 90.22(10) . . ?
Ta8 As9 Ta3 75.85(7) . . ?
As9 As10 As12 104.70(9) . . ?
As9 As10 Ta3 68.33(9) . . ?
As9 As10 Ta8 52.75(6) . . ?
As12 As10 Ta3 84.85(8) . . ?
As12 As10 Ta8 52.07(7) . . ?
Ta3 As10 Ta8 70.88(7) . . ?
As9 As11 As1 88.49(7) . . ?
Ta3 As11 As1 72.95(8) . . ?
Ta3 As11 As9 74.79(8) . . ?
As2 As12 As10 101.42(9) . . ?
As2 As12 Ta8 73.29(9) . . ?
Ta8 As12 As10 75.80(9) . . ?
C43 O5 Al1 149.6(19) . . ?
O5 C43 C44 115.2(16) . . ?
O5 C43 C45 108.7(16) . . ?
O5 C43 C46 99.4(17) . . ?
C44 C43 C45 111.2(14) . . ?
C44 C43 C46 107.6(13) . . ?
C45 C43 C46 114.5(14) . . ?
F38 C44 C43 113.1(17) . . ?
F38 C44 F42 108.0(17) . . ?
F39 C44 C43 115.0(17) . . ?
F39 C44 F38 104.4(17) . . ?
F39 C44 F42 109.3(19) . . ?
F42 C44 C43 106.8(16) . . ?
F40 C45 C43 110.8(17) . . ?
F40 C45 F43 109.0(18) . . ?
F40 C45 F45 101.0(18) . . ?
F43 C45 C43 104.7(15) . . ?
F45 C45 C43 116.2(17) . . ?
F45 C45 F43 115(2) . . ?
F37 C46 C43 113.9(19) . . ?
F37 C46 F44 110(2) . . ?
F41 C46 C43 117.8(18) . . ?
F41 C46 F37 95.4(19) . . ?
F41 C46 F44 115(2) . . ?
F44 C46 C43 104.7(15) . . ?
O2 C47 C48 115.6(16) . . ?
O2 C47 C49 112.8(15) . . ?
O2 C47 C50 108.0(15) . . ?
C48 C47 C49 108.9(16) . . ?
C48 C47 C50 108.9(17) . . ?
C50 C47 C49 101.7(15) . . ?
F47 C48 C47 107(2) . . ?
F47 C48 F53 122(2) . . ?
F51 C48 F47 104(2) . . ?
F51 C48 C47 113(2) . . ?
F51 C48 F53 109(2) . . ?
F53 C48 C47 102.8(17) . . ?
F46 C49 F48 112(2) . . ?
F46 C49 F49 108(2) . . ?
F46 C49 C47 113(2) . . ?
F48 C49 F49 112(2) . . ?
F48 C49 C47 112.6(18) . . ?
F49 C49 C47 98.1(17) . . ?
F50 C50 C47 108.1(19) . . ?
F50 C50 F52 113(2) . . ?
F50 C50 F54 113(2) . . ?
F52 C50 C47 104.3(18) . . ?
F54 C50 C47 107.7(19) . . ?
F54 C50 F52 110(2) . . ?
C51 O6 Al1 157.6(17) . . ?
O6 C51 C52 114.1(15) . . ?
O6 C51 C53 107.6(16) . . ?
O6 C51 C54 109.3(16) . . ?
C53 C51 C52 107.2(12) . . ?
C53 C51 C54 108.5(14) . . ?
C54 C51 C52 109.9(13) . . ?
F57 C52 C51 110.8(15) . . ?
F61 C52 F57 107.6(17) . . ?
F61 C52 C51 110.8(15) . . ?
F62 C52 F57 107.8(17) . . ?
F62 C52 F61 108.1(17) . . ?
F62 C52 C51 111.6(15) . . ?
F58 C53 F59 107(2) . . ?
F58 C53 F60 110(2) . . ?
F58 C53 C51 114.3(17) . . ?
F59 C53 C51 105.9(16) . . ?
F60 C53 F59 106.4(19) . . ?
F60 C53 C51 112.5(16) . . ?
F55 C54 F63 108(3) . . ?
F55 C54 C51 110.6(18) . . ?
F56 C54 F55 107(2) . . ?
F56 C54 F63 111(3) . . ?
F56 C54 C51 111.6(19) . . ?
F63 C54 C51 109(2) . . ?
C55 O7 Al1 166(3) . . ?
O7 C55 C56 113(2) . . ?
O7 C55 C57 115(2) . . ?
O7 C55 C58 111(2) . . ?
C56 C55 C57 109.0(16) . . ?
C56 C55 C58 106.0(17) . . ?
C57 C55 C58 102.1(16) . . ?
F64 C56 F65 115(2) . . ?
F64 C56 C55 105.4(18) . . ?
F65 C56 C55 109.6(18) . . ?
F68 C56 F64 102.7(19) . . ?
F68 C56 F65 114(2) . . ?
F68 C56 C55 110(2) . . ?
F66 C57 C55 106(2) . . ?
F67 C57 F66 114(2) . . ?
F67 C57 C55 105(2) . . ?
F70 C57 F66 113(2) . . ?
F70 C57 C55 103(2) . . ?
F70 C57 F67 113(2) . . ?
F69 C58 C55 116(2) . . ?
F69 C58 F71 108(3) . . ?
F69 C58 F72 108(3) . . ?
F71 C58 C55 102(2) . . ?
F71 C58 F72 119(3) . . ?
F72 C58 C55 104(2) . . ?
C60 C59 C16 114.5(13) . . ?
C61 C59 C16 117.1(14) . . ?
C61 C59 C60 107.6(14) . . ?
C61 C59 C62 107.3(15) . . ?
C62 C59 C16 105.1(13) . . ?
C62 C59 C60 104.1(14) . . ?
C59 C60 H60A 109.5 . . ?
C59 C60 H60B 109.5 . . ?
C59 C60 H60C 109.5 . . ?
H60A C60 H60B 109.5 . . ?
H60A C60 H60C 109.5 . . ?
H60B C60 H60C 109.5 . . ?
C59 C61 H61A 109.5 . . ?
C59 C61 H61B 109.5 . . ?
C59 C61 H61C 109.5 . . ?
H61A C61 H61B 109.5 . . ?
H61A C61 H61C 109.5 . . ?
H61B C61 H61C 109.5 . . ?
C59 C62 H62A 109.5 . . ?
C59 C62 H62B 109.5 . . ?
C59 C62 H62C 109.5 . . ?
H62A C62 H62B 109.5 . . ?
H62A C62 H62C 109.5 . . ?
H62B C62 H62C 109.5 . . ?
C5 C63 H63A 109.5 . . ?
C5 C63 H63B 109.5 . . ?
C5 C63 H63C 109.5 . . ?
H63A C63 H63B 109.5 . . ?
H63A C63 H63C 109.5 . . ?
H63B C63 H63C 109.5 . . ?
C5 C64 H64A 109.5 . . ?
C5 C64 H64B 109.5 . . ?
C5 C64 H64C 109.5 . . ?
H64A C64 H64B 109.5 . . ?
H64A C64 H64C 109.5 . . ?
H64B C64 H64C 109.5 . . ?
C5 C65 H65A 109.5 . . ?
C5 C65 H65B 109.5 . . ?
C5 C65 H65C 109.5 . . ?
H65A C65 H65B 109.5 . . ?
H65A C65 H65C 109.5 . . ?
H65B C65 H65C 109.5 . . ?
C1 C66 C68 104.0(11) . . ?
C1 C66 C69 118.3(11) . . ?
C67 C66 C1 108.4(18) . . ?
C67 C66 C68 105.9(17) . . ?
C67 C66 C69 111.4(18) . . ?
C69 C66 C68 108.0(15) . . ?
C66 C67 H67A 109.5 . . ?
C66 C67 H67B 109.5 . . ?
C66 C67 H67C 109.5 . . ?
H67A C67 H67B 109.5 . . ?
H67A C67 H67C 109.5 . . ?
H67B C67 H67C 109.5 . . ?
C66 C68 H68A 109.5 . . ?
C66 C68 H68B 109.5 . . ?
C66 C68 H68C 109.5 . . ?
H68A C68 H68B 109.5 . . ?
H68A C68 H68C 109.5 . . ?
H68B C68 H68C 109.5 . . ?
C66 C69 H69A 109.5 . . ?
C66 C69 H69B 109.5 . . ?
C66 C69 H69C 109.5 . . ?
H69A C69 H69B 109.5 . . ?
H69A C69 H69C 109.5 . . ?
H69B C69 H69C 109.5 . . ?
As1 Ta3 Ta8 46.15(5) . . ?
As2 Ta3 As1 49.79(4) . . ?
As2 Ta3 As9 103.27(7) . . ?
As2 Ta3 Ta8 56.17(5) . . ?
C2 Ta3 As1 168.2(3) . . ?
C2 Ta3 As2 124.7(3) . . ?
C2 Ta3 C3 56.1(4) . . ?
C2 Ta3 C13 33.9(3) . . ?
C2 Ta3 C16 59.1(5) . . ?
C2 Ta3 As9 113.7(3) . . ?
C2 Ta3 As10 82.7(3) . . ?
C2 Ta3 Ta8 143.1(3) . . ?
C3 Ta3 As1 113.4(3) . . ?
C3 Ta3 As2 73.7(3) . . ?
C3 Ta3 As9 156.9(2) . . ?
C3 Ta3 As10 103.8(2) . . ?
C3 Ta3 Ta8 126.2(3) . . ?
C12 Ta3 As1 135.9(3) . . ?
C12 Ta3 As2 127.3(4) . . ?
C12 Ta3 C2 35.5(3) . . ?
C12 Ta3 C3 56.7(4) . . ?
C12 Ta3 C13 57.3(3) . . ?
C12 Ta3 C16 36.9(5) . . ?
C12 Ta3 As9 129.3(4) . . ?
C12 Ta3 As10 117.6(3) . . ?
C12 Ta3 Ta8 176.5(4) . . ?
C13 Ta3 As1 140.0(3) . . ?
C13 Ta3 As2 91.1(3) . . ?
C13 Ta3 C3 33.2(4) . . ?
C13 Ta3 As9 126.2(3) . . ?
C13 Ta3 As10 76.2(3) . . ?
C13 Ta3 Ta8 123.7(2) . . ?
C16 Ta3 As1 109.2(4) . . ?
C16 Ta3 As2 91.2(4) . . ?
C16 Ta3 C3 32.6(3) . . ?
C16 Ta3 C13 56.5(4) . . ?
C16 Ta3 As9 164.9(3) . . ?
C16 Ta3 As10 132.7(3) . . ?
C16 Ta3 Ta8 146.7(4) . . ?
As9 Ta3 As1 78.09(6) . . ?
As9 Ta3 Ta8 47.19(5) . . ?
As10 Ta3 As1 106.51(7) . . ?
As10 Ta3 As2 88.72(7) . . ?
As10 Ta3 As9 53.10(8) . . ?
As10 Ta3 Ta8 60.52(7) . . ?
As11 Ta3 As1 61.96(8) . . ?
As11 Ta3 As2 111.74(10) . . ?
As11 Ta3 C2 122.3(3) . . ?
As11 Ta3 C3 144.6(2) . . ?
As11 Ta3 C12 100.4(3) . . ?
As11 Ta3 C13 155.7(2) . . ?
As11 Ta3 C16 112.6(2) . . ?
As11 Ta3 As9 58.22(8) . . ?
As11 Ta3 As10 111.12(11) . . ?
As11 Ta3 Ta8 78.01(7) . . ?
As1 Ta8 As2 52.22(5) . . ?
As1 Ta8 As9 94.30(8) . . ?
As1 Ta8 As10 107.16(8) . . ?
As1 Ta8 As12 103.37(9) . . ?
As1 Ta8 Ta3 58.73(6) . . ?
As2 Ta8 As10 78.19(7) . . ?
As2 Ta8 Ta3 51.74(5) . . ?
C1 Ta8 As1 91.0(2) . . ?
C1 Ta8 As2 128.6(2) . . ?
C1 Ta8 As9 108.8(2) . . ?
C1 Ta8 As10 153.1(2) . . ?
C1 Ta8 As12 143.4(2) . . ?
C1 Ta8 Ta3 142.0(2) . . ?
C4 Ta8 As1 143.4(2) . . ?
C4 Ta8 As2 132.7(2) . . ?
C4 Ta8 C1 57.1(3) . . ?
C4 Ta8 C10 34.0(3) . . ?
C4 Ta8 As9 111.8(2) . . ?
C4 Ta8 As10 109.2(2) . . ?
C4 Ta8 As12 95.2(2) . . ?
C4 Ta8 Ta3 157.8(2) . . ?
C6 Ta8 As1 85.3(3) . . ?
C6 Ta8 As2 100.6(3) . . ?
C6 Ta8 C1 34.0(3) . . ?
C6 Ta8 C4 58.3(3) . . ?
C6 Ta8 C10 55.6(4) . . ?
C6 Ta8 As9 142.6(3) . . ?
C6 Ta8 As10 161.9(2) . . ?
C6 Ta8 As12 112.9(3) . . ?
C6 Ta8 Ta3 143.0(3) . . ?
C8 Ta8 As1 115.1(2) . . ?
C8 Ta8 As2 102.0(3) . . ?
C8 Ta8 C1 58.2(3) . . ?
C8 Ta8 C4 34.9(3) . . ?
C8 Ta8 C6 36.3(3) . . ?
C8 Ta8 C10 56.6(4) . . ?
C8 Ta8 As9 146.7(3) . . ?
C8 Ta8 As10 125.8(2) . . ?
C8 Ta8 As12 85.3(2) . . ?
C8 Ta8 Ta3 152.4(3) . . ?
C10 Ta8 As1 122.5(2) . . ?
C10 Ta8 As2 155.7(3) . . ?
C10 Ta8 C1 32.8(3) . . ?
C10 Ta8 As9 95.1(3) . . ?
C10 Ta8 As10 122.6(3) . . ?
C10 Ta8 As12 128.8(2) . . ?
C10 Ta8 Ta3 150.9(3) . . ?
As9 Ta8 As2 108.59(9) . . ?
As9 Ta8 As10 51.50(8) . . ?
As9 Ta8 Ta3 56.96(6) . . ?
As10 Ta8 Ta3 48.59(6) . . ?
As12 Ta8 As2 51.39(7) . . ?
As12 Ta8 As9 103.51(12) . . ?
As12 Ta8 As10 52.12(9) . . ?
As12 Ta8 Ta3 71.49(8) . . ?
H19D C19A H19E 109.5 . . ?
H19D C19A H19F 109.5 . . ?
H19E C19A H19F 109.5 . . ?
C15A C19A H19D 109.5 . . ?
C15A C19A H19E 109.5 . . ?
C15A C19A H19F 109.5 . . ?
C19A C15A C2 113.6(11) . . ?
C17A C15A C2 114.2(10) . . ?
C17A C15A C19A 107.0(14) . . ?
C17A C15A C38A 107.0(11) . . ?
C38A C15A C2 104.9(13) . . ?
C38A C15A C19A 109.9(12) . . ?
C15A C17A H17D 109.5 . . ?
C15A C17A H17E 109.5 . . ?
C15A C17A H17F 109.5 . . ?
H17D C17A H17E 109.5 . . ?
H17D C17A H17F 109.5 . . ?
H17E C17A H17F 109.5 . . ?
C15A C38A H38D 109.5 . . ?
C15A C38A H38E 109.5 . . ?
C15A C38A H38F 109.5 . . ?
H38D C38A H38E 109.5 . . ?
H38D C38A H38F 109.5 . . ?
H38E C38A H38F 109.5 . . ?

loop_
_geom_bond_atom_site_label_1
_geom_bond_atom_site_label_2
_geom_bond_distance
_geom_bond_site_symmetry_2
_geom_bond_publ_flag
Ta1 Ta2 3.253(2) . ?
Ta1 As1 2.515(2) . ?
Ta1 As3 2.584(2) . ?
Ta1 As5 2.628(2) . ?
Ta1 As6 2.850(2) . ?
Ta1 As8 2.7056(18) . ?
Ta1 C1 2.365(8) . ?
Ta1 C4 2.457(7) . ?
Ta1 C6 2.400(8) . ?
Ta1 C8 2.468(8) . ?
Ta1 C10 2.325(10) . ?
Ta2 As1 2.9088(16) . ?
Ta2 As2 2.3768(16) . ?
Ta2 As3 2.725(2) . ?
Ta2 As4 3.055(2) . ?
Ta2 As6 2.553(2) . ?
Ta2 As7 2.905(2) . ?
Ta2 C2 2.493(8) . ?
Ta2 C3 2.296(9) . ?
Ta2 C12 2.501(9) . ?
Ta2 C13 2.313(8) . ?
Ta2 C16 2.428(9) . ?
As1 As2 2.4115(13) . ?
As1 As7 2.4928(17) . ?
As1 As11 2.728(2) . ?
As1 Ta3 2.9553(19) . ?
As1 Ta8 2.494(2) . ?
As2 As3 2.621(2) . ?
As2 As12 2.381(3) . ?
As2 Ta3 2.7576(18) . ?
As2 Ta8 2.918(2) . ?
As3 As6 2.421(3) . ?
As4 As4 2.120(3) 2_746 ?
As4 As7 2.392(3) . ?
As4 As8 2.423(2) . ?
As5 As6 2.422(2) . ?
As5 As8 2.370(2) . ?
Al1 O1 1.712(10) . ?
Al1 O2 1.706(6) . ?
Al1 O3 1.709(8) . ?
Al1 O4 1.704(9) . ?
Al1 O5 1.688(13) . ?
Al1 O6 1.723(13) . ?
Al1 O7 1.699(14) . ?
O1 C11 1.321(14) . ?
O2 C14 1.324(13) . ?
O2 C47 1.321(17) . ?
F1 C24 1.340(12) . ?
F2 C26 1.301(12) . ?
O3 C9 1.311(13) . ?
C1 C6 1.406(13) . ?
C1 C10 1.399(13) . ?
C1 C20 1.564(14) . ?
C1 C66 1.543(15) . ?
C1 Ta8 2.480(8) . ?
C2 C12 1.430(13) . ?
C2 C13 1.422(15) . ?
C2 C15 1.50(2) . ?
C2 Ta3 2.394(8) . ?
C2 C15A 1.570(17) . ?
C3 H3 0.9500 . ?
C3 C13 1.422(17) . ?
C3 C16 1.381(13) . ?
C3 Ta3 2.501(9) . ?
C4 C5 1.524(12) . ?
C4 C8 1.393(13) . ?
C4 C10 1.419(11) . ?
C4 Ta8 2.386(7) . ?
F3 C36 1.337(13) . ?
F4 C39 1.336(13) . ?
F5 C23 1.340(15) . ?
C5 C27 1.512(14) . ?
C5 C28 1.562(14) . ?
C5 C31 1.547(18) . ?
C5 C63 1.54(2) . ?
C5 C64 1.57(2) . ?
C5 C65 1.49(2) . ?
F6 C24 1.370(12) . ?
C6 H6 0.9500 . ?
C6 C8 1.407(12) . ?
C6 Ta8 2.279(8) . ?
C7 H7A 0.9800 . ?
C7 H7B 0.9800 . ?
C7 H7C 0.9800 . ?
C7 C20 1.55(2) . ?
F7 C39 1.298(15) . ?
O4 C22 1.362(13) . ?
F8 C26 1.322(12) . ?
F9 C32 1.328(12) . ?
F10 C25 1.352(13) . ?
C8 H8 0.9500 . ?
C8 Ta8 2.232(8) . ?
F11 C37 1.327(13) . ?
F12 C37 1.406(15) . ?
F13 C26 1.415(13) . ?
F14 C37 1.324(14) . ?
C9 C24 1.557(14) . ?
C9 C25 1.579(14) . ?
C9 C41 1.578(14) . ?
F15 C25 1.351(14) . ?
C10 H10 0.9500 . ?
C10 Ta8 2.467(9) . ?
F16 C42 1.292(14) . ?
F17 C32 1.326(12) . ?
C11 C29 1.543(13) . ?
C11 C36 1.544(13) . ?
C11 C40 1.547(13) . ?
F18 C40 1.354(14) . ?
C12 H12 0.9500 . ?
C12 C16 1.484(18) . ?
C12 Ta3 2.276(9) . ?
C13 H13 0.9500 . ?
C13 Ta3 2.480(9) . ?
C14 C23 1.526(14) . ?
C14 C26 1.566(13) . ?
C14 C42 1.541(14) . ?
C15 C17 1.534(15) . ?
C15 C19 1.540(15) . ?
C15 C38 1.520(15) . ?
F19 C29 1.394(15) . ?
F20 C24 1.313(13) . ?
F21 C23 1.313(14) . ?
F22 C41 1.282(13) . ?
F23 C25 1.329(13) . ?
C16 C30 1.507(18) . ?
C16 C59 1.577(19) . ?
C16 Ta3 2.404(10) . ?
C17 H17A 0.9800 . ?
C17 H17B 0.9800 . ?
C17 H17C 0.9800 . ?
C18 H18A 0.9800 . ?
C18 H18B 0.9800 . ?
C18 H18C 0.9800 . ?
C18 C20 1.51(2) . ?
C19 H19A 0.9800 . ?
C19 H19B 0.9800 . ?
C19 H19C 0.9800 . ?
F24 C42 1.415(15) . ?
C20 C34 1.566(16) . ?
F25 C32 1.348(12) . ?
F26 C23 1.433(15) . ?
F27 C41 1.360(15) . ?
F28 C39 1.355(14) . ?
F29 C29 1.275(14) . ?
C21 H21A 0.9800 . ?
C21 H21B 0.9800 . ?
C21 H21C 0.9800 . ?
C21 C30 1.509(15) . ?
C22 C32 1.552(13) . ?
C22 C37 1.536(13) . ?
C22 C39 1.565(13) . ?
F30 C36 1.308(14) . ?
F31 C40 1.302(14) . ?
F32 C41 1.383(15) . ?
F33 C42 1.364(14) . ?
C27 H27A 0.9800 . ?
C27 H27B 0.9800 . ?
C27 H27C 0.9800 . ?
F34 C29 1.367(15) . ?
C28 H28A 0.9800 . ?
C28 H28B 0.9800 . ?
C28 H28C 0.9800 . ?
F35 C36 1.372(15) . ?
C30 C33 1.549(14) . ?
C30 C35 1.529(14) . ?
C31 H31A 0.9800 . ?
C31 H31B 0.9800 . ?
C31 H31C 0.9800 . ?
C33 H33A 0.9800 . ?
C33 H33B 0.9800 . ?
C33 H33C 0.9800 . ?
F36 C40 1.403(15) . ?
C34 H34A 0.9800 . ?
C34 H34B 0.9800 . ?
C34 H34C 0.9800 . ?
C35 H35A 0.9800 . ?
C35 H35B 0.9800 . ?
C35 H35C 0.9800 . ?
C38 H38A 0.9800 . ?
C38 H38B 0.9800 . ?
C38 H38C 0.9800 . ?
As9 As10 2.486(3) . ?
As9 As11 2.545(3) . ?
As9 Ta3 2.889(3) . ?
As9 Ta8 2.528(2) . ?
As10 As12 2.507(4) . ?
As10 Ta3 2.653(3) . ?
As10 Ta8 3.079(3) . ?
As11 Ta3 2.189(2) . ?
As12 Ta8 2.505(3) . ?
O5 C43 1.335(16) . ?
C43 C44 1.529(14) . ?
C43 C45 1.533(14) . ?
C43 C46 1.544(14) . ?
F37 C46 1.35(2) . ?
F38 C44 1.37(2) . ?
F39 C44 1.26(2) . ?
F40 C45 1.32(2) . ?
F41 C46 1.32(2) . ?
F42 C44 1.42(2) . ?
F43 C45 1.42(2) . ?
F44 C46 1.39(2) . ?
C45 F45 1.347(18) . ?
F46 C49 1.283(19) . ?
F47 C48 1.36(2) . ?
F48 C49 1.314(19) . ?
F49 C49 1.43(2) . ?
F50 C50 1.26(2) . ?
C47 C48 1.52(2) . ?
C47 C49 1.573(19) . ?
C47 C50 1.56(2) . ?
F51 C48 1.34(2) . ?
F52 C50 1.41(2) . ?
F53 C48 1.45(2) . ?
F54 C50 1.38(2) . ?
F55 C54 1.35(2) . ?
F56 C54 1.28(2) . ?
O6 C51 1.362(17) . ?
F57 C52 1.340(14) . ?
F58 C53 1.31(2) . ?
F59 C53 1.42(2) . ?
F60 C53 1.32(2) . ?
F61 C52 1.335(14) . ?
F62 C52 1.328(14) . ?
F63 C54 1.36(2) . ?
C51 C52 1.555(13) . ?
C51 C53 1.553(14) . ?
C51 C54 1.555(14) . ?
F64 C56 1.340(15) . ?
O7 C55 1.296(17) . ?
F65 C56 1.353(14) . ?
F66 C57 1.35(2) . ?
C55 C56 1.55(2) . ?
C55 C57 1.59(2) . ?
C55 C58 1.60(2) . ?
F67 C57 1.35(2) . ?
F68 C56 1.327(15) . ?
F69 C58 1.25(2) . ?
F70 C57 1.34(2) . ?
F71 C58 1.35(2) . ?
F72 C58 1.41(2) . ?
C59 C60 1.575(18) . ?
C59 C61 1.49(2) . ?
C59 C62 1.536(18) . ?
C60 H60A 0.9800 . ?
C60 H60B 0.9800 . ?
C60 H60C 0.9800 . ?
C61 H61A 0.9800 . ?
C61 H61B 0.9800 . ?
C61 H61C 0.9800 . ?
C62 H62A 0.9800 . ?
C62 H62B 0.9800 . ?
C62 H62C 0.9800 . ?
C63 H63A 0.9800 . ?
C63 H63B 0.9800 . ?
C63 H63C 0.9800 . ?
C64 H64A 0.9800 . ?
C64 H64B 0.9800 . ?
C64 H64C 0.9800 . ?
C65 H65A 0.9800 . ?
C65 H65B 0.9800 . ?
C65 H65C 0.9800 . ?
C66 C67 1.52(3) . ?
C66 C68 1.56(2) . ?
C66 C69 1.557(18) . ?
C67 H67A 0.9800 . ?
C67 H67B 0.9800 . ?
C67 H67C 0.9800 . ?
C68 H68A 0.9800 . ?
C68 H68B 0.9800 . ?
C68 H68C 0.9800 . ?
C69 H69A 0.9800 . ?
C69 H69B 0.9800 . ?
C69 H69C 0.9800 . ?
Ta3 Ta8 3.342(3) . ?
C19A H19D 0.9800 . ?
C19A H19E 0.9800 . ?
C19A H19F 0.9800 . ?
C19A C15A 1.549(16) . ?
C15A C17A 1.530(17) . ?
C15A C38A 1.534(17) . ?
C17A H17D 0.9800 . ?
C17A H17E 0.9800 . ?
C17A H17F 0.9800 . ?
C38A H38D 0.9800 . ?
C38A H38E 0.9800 . ?
C38A H38F 0.9800 . ?

loop_
_geom_torsion_atom_site_label_1
_geom_torsion_atom_site_label_2
_geom_torsion_atom_site_label_3
_geom_torsion_atom_site_label_4
_geom_torsion
_geom_torsion_site_symmetry_1
_geom_torsion_site_symmetry_2
_geom_torsion_site_symmetry_3
_geom_torsion_site_symmetry_4
_geom_torsion_publ_flag
Ta1 C1 C6 C8 66.8(6) . . . . ?
Ta1 C1 C10 C4 -69.8(7) . . . . ?
Ta1 C1 C20 C7 21(2) . . . . ?
Ta1 C1 C20 C18 -96.2(14) . . . . ?
Ta1 C1 C20 C34 143.0(11) . . . . ?
Ta1 C4 C5 C27 -83.2(11) . . . . ?
Ta1 C4 C5 C28 156.7(10) . . . . ?
Ta1 C4 C5 C31 39.1(12) . . . . ?
Ta1 C4 C8 C6 -62.0(6) . . . . ?
Ta1 C4 C10 C1 67.5(7) . . . . ?
Ta1 C6 C8 C4 63.6(6) . . . . ?
Ta2 C2 C12 C16 -61.1(6) . . . . ?
Ta2 C2 C13 C3 66.4(6) . . . . ?
Ta2 C2 C15 C17 -43(3) . . . . ?
Ta2 C2 C15 C19 74(2) . . . . ?
Ta2 C2 C15 C38 -163.2(14) . . . . ?
Ta2 C3 C13 C2 -72.1(6) . . . . ?
Ta2 C3 C16 C12 66.6(6) . . . . ?
Ta2 C3 C16 C30 -154.4(16) . . . . ?
Ta2 C12 C16 C3 -61.5(6) . . . . ?
Ta2 C12 C16 C30 151.0(9) . . . . ?
Ta2 C16 C30 C21 -53(3) . . . . ?
Ta2 C16 C30 C33 66(3) . . . . ?
Ta2 C16 C30 C35 -170.6(19) . . . . ?
Al1 O1 C11 C29 26(5) . . . . ?
Al1 O1 C11 C36 153(4) . . . . ?
Al1 O1 C11 C40 -90(5) . . . . ?
Al1 O2 C14 C23 103.4(17) . . . . ?
Al1 O2 C14 C26 -17(2) . . . . ?
Al1 O2 C14 C42 -135.4(15) . . . . ?
Al1 O2 C47 C48 140(2) . . . . ?
Al1 O2 C47 C49 13(3) . . . . ?
Al1 O2 C47 C50 -98(3) . . . . ?
Al1 O3 C9 C24 53(4) . . . . ?
Al1 O3 C9 C25 172(3) . . . . ?
Al1 O3 C9 C41 -68(4) . . . . ?
Al1 O4 C22 C32 1(2) . . . . ?
Al1 O4 C22 C37 -121.3(18) . . . . ?
Al1 O4 C22 C39 120.7(18) . . . . ?
Al1 O5 C43 C44 22(6) . . . . ?
Al1 O5 C43 C45 147(5) . . . . ?
Al1 O5 C43 C46 -93(5) . . . . ?
Al1 O6 C51 C52 -177(5) . . . . ?
Al1 O6 C51 C53 64(5) . . . . ?
Al1 O6 C51 C54 -53(6) . . . . ?
Al1 O7 C55 C56 36(17) . . . . ?
Al1 O7 C55 C57 162(15) . . . . ?
Al1 O7 C55 C58 -83(16) . . . . ?
O1 Al1 O2 C14 -159.7(18) . . . . ?
O1 Al1 O3 C9 -77(4) . . . . ?
O1 Al1 O4 C22 -55(2) . . . . ?
O1 C11 C29 F19 -73.2(17) . . . . ?
O1 C11 C29 F29 160.9(15) . . . . ?
O1 C11 C29 F34 37.2(18) . . . . ?
O1 C11 C36 F3 157.8(17) . . . . ?
O1 C11 C36 F30 43(2) . . . . ?
O1 C11 C36 F35 -73.1(19) . . . . ?
O1 C11 C40 F18 162.3(15) . . . . ?
O1 C11 C40 F31 41.7(19) . . . . ?
O1 C11 C40 F36 -81.8(16) . . . . ?
O2 Al1 O1 C11 38(5) . . . . ?
O2 Al1 O3 C9 165(4) . . . . ?
O2 Al1 O4 C22 65(2) . . . . ?
O2 Al1 O5 C43 5(5) . . . . ?
O2 Al1 O6 C51 -168(5) . . . . ?
O2 Al1 O7 C55 154(16) . . . . ?
O2 C14 C23 F5 -41.6(14) . . . . ?
O2 C14 C23 F21 -161.0(13) . . . . ?
O2 C14 C23 F26 79.7(12) . . . . ?
O2 C14 C26 F2 -166.8(12) . . . . ?
O2 C14 C26 F8 -40.0(15) . . . . ?
O2 C14 C26 F13 77.6(13) . . . . ?
O2 C14 C42 F16 -39.9(17) . . . . ?
O2 C14 C42 F24 78.0(13) . . . . ?
O2 C14 C42 F33 -162.0(12) . . . . ?
O2 C47 C48 F47 -46(2) . . . . ?
O2 C47 C48 F51 -160(2) . . . . ?
O2 C47 C48 F53 83(2) . . . . ?
O2 C47 C49 F46 -154(2) . . . . ?
O2 C47 C49 F48 -26(3) . . . . ?
O2 C47 C49 F49 92(2) . . . . ?
O2 C47 C50 F50 -42(3) . . . . ?
O2 C47 C50 F52 79(2) . . . . ?
O2 C47 C50 F54 -165(2) . . . . ?
O3 Al1 O1 C11 -81(5) . . . . ?
O3 Al1 O2 C14 -37.8(19) . . . . ?
O3 Al1 O4 C22 -175.0(19) . . . . ?
O3 C9 C24 F1 -39.1(17) . . . . ?
O3 C9 C24 F6 -158.4(14) . . . . ?
O3 C9 C24 F20 73.5(16) . . . . ?
O3 C9 C25 F10 -169.5(14) . . . . ?
O3 C9 C25 F15 -49.6(17) . . . . ?
O3 C9 C25 F23 69.2(17) . . . . ?
O3 C9 C41 F22 -168.5(15) . . . . ?
O3 C9 C41 F27 -49.8(17) . . . . ?
O3 C9 C41 F32 70.1(16) . . . . ?
C1 C6 C8 Ta1 -64.0(6) . . . . ?
C1 C6 C8 C4 -0.3(10) . . . . ?
C1 C6 C8 Ta8 -71.9(6) . . . . ?
C2 C12 C16 Ta2 63.1(6) . . . . ?
C2 C12 C16 C3 1.6(10) . . . . ?
C2 C12 C16 C30 -145.8(9) . . . . ?
C2 C12 C16 C59 179.2(11) . . . . ?
C2 C12 C16 Ta3 70.6(6) . . . . ?
C3 C16 C30 C21 69.4(19) . . . . ?
C3 C16 C30 C33 -170.9(15) . . . . ?
C3 C16 C30 C35 -48(2) . . . . ?
C3 C16 C59 C60 137.3(12) . . . . ?
C3 C16 C59 C61 10(2) . . . . ?
C3 C16 C59 C62 -109.0(15) . . . . ?
C5 C4 C8 Ta1 -129.6(8) . . . . ?
C5 C4 C8 C6 168.3(8) . . . . ?
C5 C4 C8 Ta8 -123.4(8) . . . . ?
C5 C4 C10 Ta1 125.5(8) . . . . ?
C5 C4 C10 C1 -167.0(8) . . . . ?
C5 C4 C10 Ta8 130.1(8) . . . . ?
C6 C1 C10 Ta1 67.2(6) . . . . ?
C6 C1 C10 C4 -2.6(10) . . . . ?
C6 C1 C10 Ta8 57.7(6) . . . . ?
C6 C1 C20 C7 -73.1(16) . . . . ?
C6 C1 C20 C18 169.4(10) . . . . ?
C6 C1 C20 C34 48.7(15) . . . . ?
C6 C1 C66 C67 -10(2) . . . . ?
C6 C1 C66 C68 102.0(16) . . . . ?
C6 C1 C66 C69 -138.3(14) . . . . ?
O4 Al1 O1 C11 166(4) . . . . ?
O4 Al1 O2 C14 78.5(17) . . . . ?
O4 Al1 O3 C9 39(4) . . . . ?
O4 C22 C32 F9 -42.5(15) . . . . ?
O4 C22 C32 F17 -160.2(12) . . . . ?
O4 C22 C32 F25 78.3(14) . . . . ?
O4 C22 C37 F11 -161.4(12) . . . . ?
O4 C22 C37 F12 78.6(13) . . . . ?
O4 C22 C37 F14 -38.7(15) . . . . ?
O4 C22 C39 F4 -164.3(13) . . . . ?
O4 C22 C39 F7 -44.4(17) . . . . ?
O4 C22 C39 F28 75.0(14) . . . . ?
C8 C4 C5 C27 17.7(13) . . . . ?
C8 C4 C5 C28 -102.5(13) . . . . ?
C8 C4 C5 C31 139.9(10) . . . . ?
C8 C4 C5 C63 -168.4(18) . . . . ?
C8 C4 C5 C64 -60(3) . . . . ?
C8 C4 C5 C65 55(3) . . . . ?
C8 C4 C10 Ta1 -65.0(6) . . . . ?
C8 C4 C10 C1 2.5(11) . . . . ?
C8 C4 C10 Ta8 -60.4(6) . . . . ?
C10 C1 C6 Ta1 -65.0(6) . . . . ?
C10 C1 C6 C8 1.8(10) . . . . ?
C10 C1 C6 Ta8 -63.0(7) . . . . ?
C10 C1 C20 C7 136.4(17) . . . . ?
C10 C1 C20 C18 18.9(17) . . . . ?
C10 C1 C20 C34 -101.8(16) . . . . ?
C10 C1 C66 C67 170.5(18) . . . . ?
C10 C1 C66 C68 -77.1(14) . . . . ?
C10 C1 C66 C69 42.6(16) . . . . ?
C10 C4 C5 C27 -175.0(10) . . . . ?
C10 C4 C5 C28 64.9(14) . . . . ?
C10 C4 C5 C31 -52.7(13) . . . . ?
C10 C4 C5 C63 -1(2) . . . . ?
C10 C4 C5 C64 107(3) . . . . ?
C10 C4 C5 C65 -138(2) . . . . ?
C10 C4 C8 Ta1 60.8(6) . . . . ?
C10 C4 C8 C6 -1.3(10) . . . . ?
C10 C4 C8 Ta8 67.0(6) . . . . ?
C12 C2 C13 Ta2 -63.0(6) . . . . ?
C12 C2 C13 C3 3.4(10) . . . . ?
C12 C2 C13 Ta3 -61.4(5) . . . . ?
C12 C2 C15 C17 69(2) . . . . ?
C12 C2 C15 C19 -173.5(14) . . . . ?
C12 C2 C15 C38 -50.6(19) . . . . ?
C12 C2 C15A C19A 171.4(12) . . . . ?
C12 C2 C15A C17A 48.3(17) . . . . ?
C12 C2 C15A C38A -68.6(15) . . . . ?
C12 C16 C30 C21 -153.8(12) . . . . ?
C12 C16 C30 C33 -34.1(16) . . . . ?
C12 C16 C30 C35 89.0(14) . . . . ?
C12 C16 C59 C60 -39.9(19) . . . . ?
C12 C16 C59 C61 -167.3(14) . . . . ?
C12 C16 C59 C62 73.8(17) . . . . ?
C13 C2 C12 Ta2 58.0(6) . . . . ?
C13 C2 C12 C16 -3.1(10) . . . . ?
C13 C2 C12 Ta3 67.2(6) . . . . ?
C13 C2 C15 C17 -144.6(18) . . . . ?
C13 C2 C15 C19 -27(2) . . . . ?
C13 C2 C15 C38 95.6(16) . . . . ?
C13 C2 C15A C19A -18.9(18) . . . . ?
C13 C2 C15A C17A -142.0(11) . . . . ?
C13 C2 C15A C38A 101.1(13) . . . . ?
C13 C3 C16 Ta2 -66.1(7) . . . . ?
C13 C3 C16 C12 0.5(10) . . . . ?
C13 C3 C16 C30 139.5(15) . . . . ?
C13 C3 C16 C59 -177.3(10) . . . . ?
C13 C3 C16 Ta3 -61.0(7) . . . . ?
C15 C2 C12 Ta2 -150.4(14) . . . . ?
C15 C2 C12 C16 148.5(14) . . . . ?
C15 C2 C13 Ta2 146.6(14) . . . . ?
C15 C2 C13 C3 -147.0(14) . . . . ?
C16 C3 C13 Ta2 69.6(7) . . . . ?
C16 C3 C13 C2 -2.5(11) . . . . ?
C16 C3 C13 Ta3 59.4(7) . . . . ?
C20 C1 C6 Ta1 136.1(8) . . . . ?
C20 C1 C6 C8 -157.1(8) . . . . ?
C20 C1 C10 Ta1 -140.2(11) . . . . ?
C20 C1 C10 C4 149.9(10) . . . . ?
C23 C14 C26 F2 74.8(15) . . . . ?
C23 C14 C26 F8 -158.4(12) . . . . ?
C23 C14 C26 F13 -40.7(14) . . . . ?
C23 C14 C42 F16 79.1(16) . . . . ?
C23 C14 C42 F24 -163.0(12) . . . . ?
C23 C14 C42 F33 -43.0(16) . . . . ?
C24 C9 C25 F10 -47.7(14) . . . . ?
C24 C9 C25 F15 72.2(13) . . . . ?
C24 C9 C25 F23 -169.1(12) . . . . ?
C24 C9 C41 F22 70.3(16) . . . . ?
C24 C9 C41 F27 -171.0(12) . . . . ?
C24 C9 C41 F32 -51.1(14) . . . . ?
C25 C9 C24 F1 -163.9(12) . . . . ?
C25 C9 C24 F6 76.7(14) . . . . ?
C25 C9 C24 F20 -51.3(13) . . . . ?
C25 C9 C41 F22 -43.2(16) . . . . ?
C25 C9 C41 F27 75.5(14) . . . . ?
C25 C9 C41 F32 -164.6(11) . . . . ?
C26 C14 C23 F5 78.3(14) . . . . ?
C26 C14 C23 F21 -41.1(17) . . . . ?
C26 C14 C23 F26 -160.4(11) . . . . ?
C26 C14 C42 F16 -160.0(14) . . . . ?
C26 C14 C42 F24 -42.1(14) . . . . ?
C26 C14 C42 F33 77.9(15) . . . . ?
C29 C11 C36 F3 -75.2(16) . . . . ?
C29 C11 C36 F30 170.0(14) . . . . ?
C29 C11 C36 F35 53.9(15) . . . . ?
C29 C11 C40 F18 42.6(15) . . . . ?
C29 C11 C40 F31 -78.0(17) . . . . ?
C29 C11 C40 F36 158.6(12) . . . . ?
C32 C22 C37 F11 74.3(14) . . . . ?
C32 C22 C37 F12 -45.7(14) . . . . ?
C32 C22 C37 F14 -163.0(12) . . . . ?
C32 C22 C39 F4 -41.7(16) . . . . ?
C32 C22 C39 F7 78.2(16) . . . . ?
C32 C22 C39 F28 -162.4(11) . . . . ?
C36 C11 C29 F19 158.8(12) . . . . ?
C36 C11 C29 F29 32.8(17) . . . . ?
C36 C11 C29 F34 -90.8(14) . . . . ?
C36 C11 C40 F18 -75.6(14) . . . . ?
C36 C11 C40 F31 163.8(15) . . . . ?
C36 C11 C40 F36 40.4(15) . . . . ?
C37 C22 C32 F9 79.5(12) . . . . ?
C37 C22 C32 F17 -38.2(14) . . . . ?
C37 C22 C32 F25 -159.7(11) . . . . ?
C37 C22 C39 F4 77.4(15) . . . . ?
C37 C22 C39 F7 -162.7(15) . . . . ?
C37 C22 C39 F28 -43.3(15) . . . . ?
C39 C22 C32 F9 -162.0(11) . . . . ?
C39 C22 C32 F17 80.3(14) . . . . ?
C39 C22 C32 F25 -41.2(14) . . . . ?
C39 C22 C37 F11 -43.9(16) . . . . ?
C39 C22 C37 F12 -163.9(11) . . . . ?
C39 C22 C37 F14 78.8(14) . . . . ?
C40 C11 C29 F19 44.4(14) . . . . ?
C40 C11 C29 F29 -81.5(15) . . . . ?
C40 C11 C29 F34 154.8(13) . . . . ?
C40 C11 C36 F3 39.0(16) . . . . ?
C40 C11 C36 F30 -75.8(16) . . . . ?
C40 C11 C36 F35 168.1(13) . . . . ?
C41 C9 C24 F1 82.6(13) . . . . ?
C41 C9 C24 F6 -36.8(15) . . . . ?
C41 C9 C24 F20 -164.8(11) . . . . ?
C41 C9 C25 F10 67.9(14) . . . . ?
C41 C9 C25 F15 -172.2(11) . . . . ?
C41 C9 C25 F23 -53.4(14) . . . . ?
C42 C14 C23 F5 -162.2(12) . . . . ?
C42 C14 C23 F21 78.5(16) . . . . ?
C42 C14 C23 F26 -40.9(14) . . . . ?
C42 C14 C26 F2 -46.6(15) . . . . ?
C42 C14 C26 F8 80.1(14) . . . . ?
C42 C14 C26 F13 -162.2(11) . . . . ?
O5 Al1 O2 C47 -179(3) . . . . ?
O5 Al1 O6 C51 75(5) . . . . ?
O5 Al1 O7 C55 -83(16) . . . . ?
O5 C43 C44 F38 -66(2) . . . . ?
O5 C43 C44 F39 174(2) . . . . ?
O5 C43 C44 F42 52(2) . . . . ?
O5 C43 C45 F40 50(2) . . . . ?
O5 C43 C45 F43 -67(2) . . . . ?
O5 C43 C45 F45 164(2) . . . . ?
O5 C43 C46 F37 154(2) . . . . ?
O5 C43 C46 F41 43(3) . . . . ?
O5 C43 C46 F44 -86(2) . . . . ?
C44 C43 C45 F40 177.6(17) . . . . ?
C44 C43 C45 F43 60(2) . . . . ?
C44 C43 C45 F45 -68(2) . . . . ?
C44 C43 C46 F37 33(2) . . . . ?
C44 C43 C46 F41 -77(2) . . . . ?
C44 C43 C46 F44 154.0(19) . . . . ?
C45 C43 C44 F38 169.6(18) . . . . ?
C45 C43 C44 F39 50(2) . . . . ?
C45 C43 C44 F42 -72(2) . . . . ?
C45 C43 C46 F37 -91(2) . . . . ?
C45 C43 C46 F41 159(2) . . . . ?
C45 C43 C46 F44 30(2) . . . . ?
C46 C43 C44 F38 44(2) . . . . ?
C46 C43 C44 F39 -76(2) . . . . ?
C46 C43 C44 F42 162.1(18) . . . . ?
C46 C43 C45 F40 -60(2) . . . . ?
C46 C43 C45 F43 -177.5(18) . . . . ?
C46 C43 C45 F45 54(2) . . . . ?
C48 C47 C49 F46 76(3) . . . . ?
C48 C47 C49 F48 -155(2) . . . . ?
C48 C47 C49 F49 -38(2) . . . . ?
C48 C47 C50 F50 84(3) . . . . ?
C48 C47 C50 F52 -155.0(19) . . . . ?
C48 C47 C50 F54 -38(2) . . . . ?
C49 C47 C48 F47 82(2) . . . . ?
C49 C47 C48 F51 -32(3) . . . . ?
C49 C47 C48 F53 -149.3(18) . . . . ?
C49 C47 C50 F50 -161(2) . . . . ?
C49 C47 C50 F52 -40(2) . . . . ?
C49 C47 C50 F54 76(2) . . . . ?
C50 C47 C48 F47 -168(2) . . . . ?
C50 C47 C48 F51 78(3) . . . . ?
C50 C47 C48 F53 -39(2) . . . . ?
C50 C47 C49 F46 -39(3) . . . . ?
C50 C47 C49 F48 90(2) . . . . ?
C50 C47 C49 F49 -152.5(19) . . . . ?
O6 Al1 O2 C47 68(3) . . . . ?
O6 Al1 O5 C43 114(5) . . . . ?
O6 Al1 O7 C55 40(17) . . . . ?
O6 C51 C52 F57 -73(2) . . . . ?
O6 C51 C52 F61 168(2) . . . . ?
O6 C51 C52 F62 48(2) . . . . ?
O6 C51 C53 F58 160(2) . . . . ?
O6 C51 C53 F59 42(2) . . . . ?
O6 C51 C53 F60 -74(2) . . . . ?
O6 C51 C54 F55 159(2) . . . . ?
O6 C51 C54 F56 -81(2) . . . . ?
O6 C51 C54 F63 41(3) . . . . ?
C52 C51 C53 F58 36(2) . . . . ?
C52 C51 C53 F59 -81.7(19) . . . . ?
C52 C51 C53 F60 162.5(18) . . . . ?
C52 C51 C54 F55 -75(2) . . . . ?
C52 C51 C54 F56 45(2) . . . . ?
C52 C51 C54 F63 167(3) . . . . ?
C53 C51 C52 F57 47(2) . . . . ?
C53 C51 C52 F61 -72.9(19) . . . . ?
C53 C51 C52 F62 166.6(18) . . . . ?
C53 C51 C54 F55 42(2) . . . . ?
C53 C51 C54 F56 162(2) . . . . ?
C53 C51 C54 F63 -76(3) . . . . ?
C54 C51 C52 F57 164.3(19) . . . . ?
C54 C51 C52 F61 45(2) . . . . ?
C54 C51 C52 F62 -76(2) . . . . ?
C54 C51 C53 F58 -82(2) . . . . ?
C54 C51 C53 F59 159.6(18) . . . . ?
C54 C51 C53 F60 44(2) . . . . ?
O7 Al1 O2 C47 -56(3) . . . . ?
O7 Al1 O5 C43 -118(5) . . . . ?
O7 Al1 O6 C51 -49(6) . . . . ?
O7 C55 C56 F64 -121(3) . . . . ?
O7 C55 C56 F65 114(3) . . . . ?
O7 C55 C56 F68 -11(3) . . . . ?
O7 C55 C57 F66 163(3) . . . . ?
O7 C55 C57 F67 -75(3) . . . . ?
O7 C55 C57 F70 44(3) . . . . ?
O7 C55 C58 F69 161(3) . . . . ?
O7 C55 C58 F71 -82(3) . . . . ?
O7 C55 C58 F72 42(3) . . . . ?
C56 C55 C57 F66 -68(2) . . . . ?
C56 C55 C57 F67 54(2) . . . . ?
C56 C55 C57 F70 172(2) . . . . ?
C56 C55 C58 F69 38(3) . . . . ?
C56 C55 C58 F71 155(2) . . . . ?
C56 C55 C58 F72 -81(2) . . . . ?
C57 C55 C56 F64 110(2) . . . . ?
C57 C55 C56 F65 -15(2) . . . . ?
C57 C55 C56 F68 -140(2) . . . . ?
C57 C55 C58 F69 -76(3) . . . . ?
C57 C55 C58 F71 41(2) . . . . ?
C57 C55 C58 F72 165(2) . . . . ?
C58 C55 C56 F64 0(2) . . . . ?
C58 C55 C56 F65 -124(2) . . . . ?
C58 C55 C56 F68 110(2) . . . . ?
C58 C55 C57 F66 44(2) . . . . ?
C58 C55 C57 F67 165(2) . . . . ?
C58 C55 C57 F70 -76(2) . . . . ?
C66 C1 C6 C8 -177.4(11) . . . . ?
C66 C1 C6 Ta8 117.8(11) . . . . ?
C66 C1 C10 C4 176.7(8) . . . . ?
C66 C1 C10 Ta8 -123.0(8) . . . . ?
Ta3 C2 C12 C16 -70.3(7) . . . . ?
Ta3 C2 C13 C3 64.7(6) . . . . ?
Ta3 C2 C15A C19A 83.0(14) . . . . ?
Ta3 C2 C15A C17A -40.1(15) . . . . ?
Ta3 C2 C15A C38A -157.0(10) . . . . ?
Ta3 C3 C13 C2 -61.8(6) . . . . ?
Ta3 C3 C16 C12 61.6(6) . . . . ?
Ta3 C3 C16 C59 -116.2(11) . . . . ?
Ta3 C12 C16 C3 -69.0(7) . . . . ?
Ta3 C12 C16 C59 108.6(12) . . . . ?
Ta3 C16 C59 C60 42.9(16) . . . . ?
Ta3 C16 C59 C61 -84.5(16) . . . . ?
Ta3 C16 C59 C62 156.5(12) . . . . ?
Ta8 C1 C6 C8 64.8(6) . . . . ?
Ta8 C1 C10 C4 -60.3(7) . . . . ?
Ta8 C1 C66 C67 81.8(19) . . . . ?
Ta8 C1 C66 C68 -165.8(11) . . . . ?
Ta8 C1 C66 C69 -46.1(17) . . . . ?
Ta8 C4 C5 C63 103.2(18) . . . . ?
Ta8 C4 C5 C64 -148(2) . . . . ?
Ta8 C4 C5 C65 -33(3) . . . . ?
Ta8 C4 C8 C6 -68.2(6) . . . . ?
Ta8 C4 C10 C1 62.9(7) . . . . ?
Ta8 C6 C8 C4 71.5(6) . . . . ?
C15A C2 C12 C16 168.3(11) . . . . ?
C15A C2 C12 Ta3 -121.4(11) . . . . ?
C15A C2 C13 C3 -168.0(11) . . . . ?
C15A C2 C13 Ta3 127.3(12) . . . . ?

loop_
_exptl_oxdiff_crystal_face_indexfrac_h
_exptl_oxdiff_crystal_face_indexfrac_k
_exptl_oxdiff_crystal_face_indexfrac_l
_exptl_oxdiff_crystal_face_x
_exptl_oxdiff_crystal_face_y
_exptl_oxdiff_crystal_face_z
-2.0000 -1.0000 0.0000 0.0156 -0.0291 -0.1202
2.0000 1.0000 -0.0000 -0.0156 0.0291 0.1202
1.0000 -2.0000 -2.0000 0.0662 -0.0538 0.0808
-0.0000 1.0000 1.0000 -0.0369 0.0233 -0.0089
1.0000 2.0000 2.0000 -0.0814 0.0395 0.0454
-0.0000 -0.0000 1.0000 -0.0365 -0.0201 -0.0028
2.3507 10.5920 -17.1236 0.6019 0.7875 0.1325
-0.0000 -1.0000 1.0000 -0.0360 -0.0635 0.0032
-1.0000 -1.0000 1.0000 -0.0284 -0.0564 -0.0599
1.0000 -2.0000 -0.0000 -0.0067 -0.0940 0.0752
-1.0000 -2.0000 -2.0000 0.0814 -0.0395 -0.0454

loop_
_smtbx_masks_void_nr
_smtbx_masks_void_average_x
_smtbx_masks_void_average_y
_smtbx_masks_void_average_z
_smtbx_masks_void_volume
_smtbx_masks_void_count_electrons
_smtbx_masks_void_content
1 0.154 -0.154 0.154 506.8 155.1 '2 C6H4F2,1 C5H12'
